data_2020318
loop_
_publ_author_name
'\'Slepokura, Katarzyna Anna'

_publ_section_title
;
 3':5'-Cyclic nucleotides: two sodium salts of cdTMP
;
_journal_issue 1
_journal_name_full 'Acta Crystallographica Section C'
_journal_page_first 35
_journal_page_last 47
_journal_paper_doi 10.1107/S2053229615022536
_journal_volume 72
_journal_year 2016
_chemical_formula_iupac 'Na + , C10 H12 N2 O7 P - , 3.7H2 O'
_chemical_formula_moiety 'Na +, C10 H12 N2 O7 P -, 3.7(H2 O)'
_chemical_formula_sum 'C10 H19.4 N2 Na O10.7 P'
_chemical_formula_weight 392.83
_chemical_name_common
;
Thymidine 3':5'-cyclic phosphate sodium salt 3.7-hydrate
;
_chemical_name_systematic
;
Sodium thymidine 3':5'-cyclic phosphate 3.7-hydrate
;
_space_group_crystal_system monoclinic
_space_group_IT_number 5
_space_group_name_Hall 'C 2y'
_space_group_name_H-M_alt 'C 1 2 1'
_symmetry_space_group_name_Hall 'C 2y'
_symmetry_space_group_name_H-M 'C 1 2 1'
_atom_sites_solution_hydrogens mixed
_atom_sites_solution_primary direct
_atom_sites_solution_secondary difmap
_audit_creation_method SHELXL2013
_cell_angle_alpha 90
_cell_angle_beta 112.18(3)
_cell_angle_gamma 90
_cell_formula_units_Z 32
_cell_length_a 32.936(8)
_cell_length_b 19.718(4)
_cell_length_c 21.569(5)
_cell_measurement_reflns_used 18866
_cell_measurement_temperature 100(2)
_cell_measurement_theta_max 26.00
_cell_measurement_theta_min 2.76
_cell_volume 12971(6)
_computing_cell_refinement
;
(CrysAlis RED; Oxford Diffraction, 2010)
;
_computing_data_collection
;
(CrysAlis CCD; Oxford Diffraction, 2010)
;
_computing_data_reduction
;
(CrysAlis RED; Oxford Diffraction, 2010)
;
_computing_molecular_graphics 'DIAMOND (Brandenburg, 2012)'
_computing_publication_material 'PLATON (Spek, 2009)'
_computing_structure_refinement 'SHELXL2013 (Sheldrick, 2015)'
_computing_structure_solution 'SHELXS97 (Sheldrick, 2008)'
_diffrn_ambient_temperature 100(2)
_diffrn_measured_fraction_theta_full 0.998
_diffrn_measured_fraction_theta_max 0.998
_diffrn_measurement_device_type
;
Oxford Xcalibur PX \k-geometry diffractometer with Onyx CCD camera
;
_diffrn_measurement_method '\w and \f scan'
_diffrn_radiation_type MoK\a
_diffrn_radiation_wavelength 0.71073
_diffrn_reflns_av_R_equivalents 0.0656
_diffrn_reflns_limit_h_max 40
_diffrn_reflns_limit_h_min -40
_diffrn_reflns_limit_k_max 24
_diffrn_reflns_limit_k_min -24
_diffrn_reflns_limit_l_max 26
_diffrn_reflns_limit_l_min -22
_diffrn_reflns_number 82355
_diffrn_reflns_theta_full 25.242
_diffrn_reflns_theta_max 26.054
_diffrn_reflns_theta_min 2.829
_exptl_absorpt_coefficient_mu 0.257
_exptl_absorpt_correction_T_max 1.000
_exptl_absorpt_correction_T_min 0.984
_exptl_absorpt_correction_type multi-scan
_exptl_absorpt_process_details
;
(CrysAlis RED; Oxford Diffraction, 2010)
;
_exptl_crystal_colour colourless
_exptl_crystal_density_diffrn 1.609
_exptl_crystal_description plate
_exptl_crystal_F_000 6560
_exptl_crystal_size_max 0.30
_exptl_crystal_size_mid 0.11
_exptl_crystal_size_min 0.03
_refine_diff_density_max 0.544
_refine_diff_density_min -0.442
_refine_ls_abs_structure_details
;
Flack <i>x</i> parameter determined using 4968 quotients
[(I^+^) - (I^-^)]/[(I^+^) + (I^-^)] (Parsons & Flack, 2004)
;
_refine_ls_abs_structure_Flack -0.03(3)
_refine_ls_extinction_method none
_refine_ls_goodness_of_fit_ref 1.003
_refine_ls_hydrogen_treatment constr
_refine_ls_matrix_type full
_refine_ls_number_parameters 1954
_refine_ls_number_reflns 25620
_refine_ls_number_restraints 417
_refine_ls_restrained_S_all 1.016
_refine_ls_R_factor_all 0.1132
_refine_ls_R_factor_gt 0.0521
_refine_ls_shift/su_max 0.000
_refine_ls_shift/su_mean 0.000
_refine_ls_structure_factor_coef Fsqd
_refine_ls_weighting_details 'w = 1/[\s^2^(Fo^2^)+(0.0200P)^2^] where P=(Fo^2^+2Fc^2^)/3'
_refine_ls_weighting_scheme calc
_refine_ls_wR_factor_gt 0.0759
_refine_ls_wR_factor_ref 0.0821
_reflns_number_gt 13487
_reflns_number_total 25620
_reflns_threshold_expression I>2\s(I)
_cod_data_source_file sk3608sup1.cif
_cod_data_source_block II_tmpna1
_cod_depositor_comments
;Adding full bibliography for 2020317--2020318.cif.

 Adding full bibliography for 2020317--2020318.cif.
;
_cod_original_formula_sum 'C10 H19.40 N2 Na O10.70 P'
_cod_database_code 2020318
_cod_database_fobs_code 2020318
_shelx_space_group_comment
;
The symmetry employed for this shelxl refinement is uniquely defined
by the following loop, which should always be used as a source of
symmetry information in preference to the above space-group names.
They are only intended as comments.
;
_shelx_estimated_absorpt_t_min 0.927
_shelx_estimated_absorpt_t_max 0.992
_shelxl_version_number .2013

loop_
_space_group_symop_operation_xyz
'x, y, z'
'-x, y, -z'
'x+1/2, y+1/2, z'
'-x+1/2, y+1/2, -z'

loop_
_atom_site_type_symbol
_atom_site_label
_atom_site_fract_x
_atom_site_fract_y
_atom_site_fract_z
_atom_site_U_iso_or_equiv
_atom_site_adp_type
_atom_site_calc_flag
_atom_site_occupancy
_atom_site_disorder_assembly
_atom_site_disorder_group
P P1A 0.57619(6) 0.41596(11) 0.90620(9) 0.0378(5) Uani d 1 . .
O O3A 0.59228(12) 0.4301(2) 0.85168(16) 0.0318(11) Uani d 1 . .
O O5A 0.56715(15) 0.4729(2) 0.9431(2) 0.0544(15) Uani d 1 . .
O O3'A 0.60994(13) 0.36499(18) 0.95970(16) 0.0342(11) Uani d 1 . .
O O4'A 0.58035(11) 0.20275(19) 0.88139(18) 0.0299(11) Uani d 1 . .
O O5'A 0.53247(11) 0.3712(2) 0.87575(19) 0.0396(12) Uani d 1 . .
O O2A 0.61156(13) 0.0530(2) 0.89081(19) 0.0324(11) Uani d 1 . .
O O4A 0.70698(14) 0.0652(2) 0.7842(2) 0.0435(13) Uani d 1 . .
N N1A 0.64747(13) 0.1531(2) 0.8957(2) 0.0210(12) Uani d 1 . .
N N3A 0.66031(14) 0.0606(2) 0.8388(2) 0.0276(13) Uani d 1 . .
H H3A 0.6512 0.0198 0.8231 0.033 Uiso d 1 . .
C C1'A 0.62217(16) 0.1841(2) 0.9316(2) 0.0293(17) Uani d 1 . .
H H1'A 0.6174 0.1494 0.9620 0.035 Uiso calc 1 . .
C C2'A 0.64213(18) 0.2479(3) 0.9724(2) 0.0284(17) Uani d 1 . .
H H2'A 0.6402 0.2467 1.0171 0.034 Uiso calc 1 . .
H H2'B 0.6731 0.2542 0.9777 0.034 Uiso calc 1 . .
C C3'A 0.61269(16) 0.3025(2) 0.9281(3) 0.0301(17) Uani d 1 . .
H H3'A 0.6222 0.3121 0.8900 0.036 Uiso calc 1 . .
C C4'A 0.56908(16) 0.2669(2) 0.9016(3) 0.0307(17) Uani d 1 . .
H H4'A 0.5586 0.2599 0.9390 0.037 Uiso calc 1 . .
C C5'A 0.53553(17) 0.3058(3) 0.8471(3) 0.0319(17) Uani d 1 . .
H H5'A 0.5446 0.3113 0.8085 0.038 Uiso calc 1 . .
H H5'B 0.5069 0.2821 0.8317 0.038 Uiso calc 1 . .
C C2A 0.63793(19) 0.0870(3) 0.8756(3) 0.0284(17) Uani d 1 . .
C C4A 0.68946(19) 0.0941(3) 0.8177(3) 0.0299(17) Uani d 1 . .
C C5A 0.69549(18) 0.1659(3) 0.8356(3) 0.0249(16) Uani d 1 . .
C C6A 0.67456(16) 0.1913(3) 0.8727(2) 0.0237(16) Uani d 1 . .
H H6A 0.6783 0.2381 0.8840 0.028 Uiso calc 1 . .
C C7A 0.72380(19) 0.2085(3) 0.8104(3) 0.0355(18) Uani d 1 . .
H H7A 0.7191 0.2566 0.8170 0.053 Uiso calc 1 . .
H H7B 0.7161 0.1996 0.7626 0.053 Uiso calc 1 . .
H H7C 0.7547 0.1970 0.8351 0.053 Uiso calc 1 . .
P P1B 0.55445(6) 0.20113(11) 0.64008(9) 0.0314(5) Uani d 1 . .
O O3B 0.58628(13) 0.1622(2) 0.6192(2) 0.0338(11) Uani d 1 . .
O O5B 0.51431(13) 0.1667(2) 0.6385(2) 0.0372(12) Uani d 1 . .
O O3'B 0.53895(13) 0.2683(2) 0.59441(19) 0.0266(11) Uani d 1 . .
O O4'B 0.61913(12) 0.3942(2) 0.67827(18) 0.0270(11) Uani d 1 . .
O O5'B 0.57913(13) 0.2311(2) 0.7141(2) 0.0332(11) Uani d 1 . .
O O2B 0.59048(16) 0.5671(3) 0.5849(3) 0.0654(17) Uani d 1 . .
O O4B 0.70879(14) 0.5559(2) 0.5260(2) 0.0354(12) Uani d 1 . .
N N1B 0.62517(16) 0.4646(3) 0.5959(2) 0.0259(13) Uani d 1 . .
N N3B 0.65130(16) 0.5599(3) 0.5588(2) 0.0312(14) Uani d 1 . .
H H3B 0.6523 0.6043 0.5554 0.037 Uiso d 1 . .
C C1'B 0.5943(2) 0.4333(3) 0.6197(3) 0.0288(17) Uani d 1 . .
H H1'B 0.5780 0.4697 0.6330 0.035 Uiso calc 1 . .
C C2'B 0.5602(2) 0.3829(3) 0.5709(3) 0.0292(17) Uani d 1 . .
H H2'C 0.5299 0.3948 0.5656 0.035 Uiso calc 1 . .
H H2'D 0.5624 0.3824 0.5264 0.035 Uiso calc 1 . .
C C3'B 0.5737(2) 0.3161(3) 0.6056(3) 0.0258(16) Uani d 1 . .
H H3'B 0.5975 0.2955 0.5937 0.031 Uiso calc 1 . .
C C4'B 0.5917(2) 0.3379(3) 0.6785(3) 0.0260(16) Uani d 1 . .
H H4'B 0.5669 0.3547 0.6904 0.031 Uiso calc 1 . .
C C5'B 0.6135(2) 0.2817(3) 0.7236(3) 0.0303(17) Uani d 1 . .
H H5'C 0.6375 0.2625 0.7118 0.036 Uiso calc 1 . .
H H5'D 0.6260 0.2973 0.7707 0.036 Uiso calc 1 . .
C C2B 0.6198(2) 0.5324(4) 0.5797(3) 0.0374(19) Uani d 1 . .
C C4B 0.6841(2) 0.5254(3) 0.5469(3) 0.0263(16) Uani d 1 . .
C C5B 0.68723(19) 0.4539(3) 0.5635(3) 0.0234(15) Uani d 1 . .
C C6B 0.6579(2) 0.4277(3) 0.5863(3) 0.0239(15) Uani d 1 . .
H H6B 0.6598 0.3807 0.5966 0.029 Uiso calc 1 . .
C C7B 0.7221(2) 0.4130(3) 0.5533(3) 0.0380(18) Uani d 1 . .
H H7D 0.7206 0.3661 0.5673 0.057 Uiso calc 1 . .
H H7E 0.7509 0.4322 0.5800 0.057 Uiso calc 1 . .
H H7F 0.7179 0.4137 0.5058 0.057 Uiso calc 1 . .
P P1C 0.43487(7) 0.42254(13) 0.61434(11) 0.0502(6) Uani d 1 . .
O O3C 0.41649(15) 0.4475(3) 0.6636(2) 0.0585(15) Uani d 1 . .
O O5C 0.45084(18) 0.4705(3) 0.5779(3) 0.0763(18) Uani d 1 . .
O O3'C 0.39999(14) 0.3739(3) 0.5610(2) 0.0433(13) Uani d 1 . .
O O4'C 0.41945(14) 0.2080(2) 0.6335(2) 0.0384(12) Uani d 1 . .
O O5'C 0.47576(14) 0.3717(3) 0.6531(2) 0.0462(13) Uani d 1 . .
O O2C 0.38893(16) 0.0608(3) 0.6007(2) 0.0476(14) Uani d 1 . .
O O4C 0.28316(15) 0.0474(3) 0.6873(2) 0.0487(14) Uani d 1 . .
N N1C 0.35040(17) 0.1572(3) 0.6020(2) 0.0325(14) Uani d 1 . .
N N3C 0.33412(18) 0.0557(3) 0.6403(3) 0.0444(16) Uani d 1 . .
H H3C 0.3402 0.0123 0.6485 0.053 Uiso d 1 . .
C C1'C 0.3791(2) 0.1943(4) 0.5765(3) 0.0383(18) Uani d 1 . .
H H1'C 0.3861 0.1642 0.5446 0.046 Uiso calc 1 . .
C C2'C 0.3623(2) 0.2617(4) 0.5419(3) 0.0382(19) Uani d 1 . .
H H2'E 0.3313 0.2692 0.5358 0.046 Uiso calc 1 . .
H H2'F 0.3649 0.2638 0.4977 0.046 Uiso calc 1 . .
C C3'C 0.3923(2) 0.3131(4) 0.5904(3) 0.0386(19) Uani d 1 . .
H H3'C 0.3814 0.3238 0.6267 0.046 Uiso calc 1 . .
C C4'C 0.4343(2) 0.2729(4) 0.6183(3) 0.0323(18) Uani d 1 . .
H H4'C 0.4469 0.2668 0.5830 0.039 Uiso calc 1 . .
C C5'C 0.4667(2) 0.3074(3) 0.6775(3) 0.0390(19) Uani d 1 . .
H H5'E 0.4545 0.3145 0.7124 0.047 Uiso calc 1 . .
H H5'F 0.4939 0.2801 0.6967 0.047 Uiso calc 1 . .
C C2C 0.3595(2) 0.0893(4) 0.6130(3) 0.041(2) Uani d 1 . .
C C4C 0.3039(2) 0.0829(4) 0.6629(3) 0.0383(19) Uani d 1 . .
C C5C 0.2998(2) 0.1565(4) 0.6558(3) 0.0331(18) Uani d 1 . .
C C6C 0.3228(2) 0.1902(4) 0.6271(3) 0.0334(18) Uani d 1 . .
H H6C 0.3203 0.2381 0.6236 0.040 Uiso calc 1 . .
C C7C 0.2695(2) 0.1909(4) 0.6840(3) 0.051(2) Uani d 1 . .
H H7G 0.2730 0.2402 0.6828 0.077 Uiso calc 1 . .
H H7H 0.2768 0.1763 0.7304 0.077 Uiso calc 1 . .
H H7I 0.2391 0.1786 0.6572 0.077 Uiso calc 1 . .
P P1D 0.13025(6) 0.25455(12) 0.50462(10) 0.0352(5) Uani d 1 . .
O O3D 0.14127(16) 0.1994(2) 0.5551(2) 0.0552(15) Uani d 1 . .
O O5D 0.08720(14) 0.2877(3) 0.4836(2) 0.0524(15) Uani d 1 . .
O O3'D 0.13634(14) 0.2294(3) 0.4375(2) 0.0532(15) Uani d 1 . .
O O4'D 0.24944(13) 0.2591(2) 0.4685(2) 0.0307(11) Uani d 1 . .
O O5'D 0.16596(15) 0.3122(2) 0.5310(2) 0.0467(14) Uani d 1 . .
O O2D 0.30763(14) 0.2476(2) 0.3677(2) 0.0337(12) Uani d 1 . .
O O4D 0.36393(15) 0.0377(2) 0.4316(2) 0.0371(12) Uani d 1 . .
N N1D 0.26987(16) 0.1745(3) 0.4101(2) 0.0277(13) Uani d 1 . .
N N3D 0.33450(17) 0.1408(3) 0.3988(2) 0.0287(14) Uani d 1 . .
H H3D 0.3553 0.1445 0.3828 0.034 Uiso d 1 . .
C C1'D 0.2369(2) 0.2265(3) 0.4044(3) 0.0327(18) Uani d 1 . .
H H1'D 0.2371 0.2608 0.3704 0.039 Uiso calc 1 . .
C C2'D 0.1903(2) 0.1999(4) 0.3857(3) 0.0413(19) Uani d 1 . .
H H2'G 0.1695 0.2234 0.3458 0.050 Uiso calc 1 . .
H H2'H 0.1888 0.1504 0.3772 0.050 Uiso calc 1 . .
C C3'D 0.1812(2) 0.2165(3) 0.4479(3) 0.0307(17) Uani d 1 . .
H H3'D 0.1928 0.1793 0.4815 0.037 Uiso calc 1 . .
C C4'D 0.2090(2) 0.2795(3) 0.4724(3) 0.0314(17) Uani d 1 . .
H H4'D 0.1962 0.3175 0.4402 0.038 Uiso calc 1 . .
C C5'D 0.2107(2) 0.2995(4) 0.5393(4) 0.049(2) Uani d 1 . .
H H5'G 0.2233 0.2626 0.5721 0.059 Uiso calc 1 . .
H H5'H 0.2287 0.3408 0.5551 0.059 Uiso calc 1 . .
C C2D 0.3044(2) 0.1924(4) 0.3904(3) 0.0318(17) Uani d 1 . .
C C4D 0.3343(2) 0.0773(4) 0.4264(3) 0.0279(17) Uani d 1 . .
C C5D 0.2986(2) 0.0634(3) 0.4465(3) 0.0274(16) Uani d 1 . .
C C6D 0.2690(2) 0.1109(4) 0.4388(3) 0.0290(17) Uani d 1 . .
H H6D 0.2458 0.1016 0.4536 0.035 Uiso calc 1 . .
C C7D 0.2953(2) -0.0048(3) 0.4752(3) 0.0407(19) Uani d 1 . .
H H7J 0.2695 -0.0057 0.4875 0.061 Uiso calc 1 . .
H H7K 0.3218 -0.0132 0.5150 0.061 Uiso calc 1 . .
H H7L 0.2924 -0.0401 0.4417 0.061 Uiso calc 1 . .
P P1E 0.37695(6) -0.12695(12) 0.24273(9) 0.0322(5) Uani d 1 . .
O O3E 0.38468(12) -0.0535(2) 0.23293(18) 0.0290(11) Uani d 1 . .
O O5E 0.39975(14) -0.1789(2) 0.2185(2) 0.0490(14) Uani d 1 . .
O O3'E 0.32536(13) -0.1427(2) 0.21014(18) 0.0298(11) Uani d 1 . .
O O4'E 0.28543(15) -0.1070(3) 0.3393(2) 0.0560(15) Uani d 1 . .
O O5'E 0.38931(14) -0.1411(2) 0.3213(2) 0.0478(14) Uani d 1 . .
O O2E 0.18297(15) -0.1345(3) 0.3427(2) 0.0450(13) Uani d 1 . .
O O4E 0.12859(19) 0.0790(3) 0.2895(3) 0.077(2) Uani d 1 . .
N N1E 0.21513(17) -0.0636(3) 0.2891(3) 0.0368(15) Uani d 1 . .
N N3E 0.1583(2) -0.0255(4) 0.3184(3) 0.0488(18) Uani d 1 . .
H H3E 0.1347 -0.0319 0.3275 0.059 Uiso d 1 . .
C C1'E 0.2442(2) -0.1174(4) 0.2857(3) 0.0404(19) Uani d 1 . .
H H1'E 0.2319 -0.1617 0.2931 0.048 Uiso calc 1 . .
C C2'E 0.2528(2) -0.1224(4) 0.2208(3) 0.0325(17) Uani d 1 . .
H H2'I 0.2456 -0.1681 0.2006 0.039 Uiso calc 1 . .
H H2'J 0.2358 -0.0881 0.1878 0.039 Uiso calc 1 . .
C C3'E 0.30091(19) -0.1087(3) 0.2449(3) 0.0243(16) Uani d 1 . .
H H3'E 0.3058 -0.0587 0.2446 0.029 Uiso calc 1 . .
C C4'E 0.3176(2) -0.1339(4) 0.3175(3) 0.043(2) Uani d 1 . .
H H4'E 0.3163 -0.1845 0.3178 0.051 Uiso calc 1 . .
C C5'E 0.3628(2) -0.1116(4) 0.3554(3) 0.053(2) Uani d 1 . .
H H5'I 0.3648 -0.0615 0.3558 0.064 Uiso calc 1 C .
H H5'J 0.3729 -0.1279 0.4022 0.064 Uiso calc 1 . .
C C2E 0.1850(2) -0.0783(5) 0.3188(3) 0.041(2) Uani d 1 . .
C C4E 0.1576(3) 0.0387(5) 0.2900(4) 0.056(2) Uani d 1 . .
C C5E 0.1920(2) 0.0507(4) 0.2652(3) 0.0369(19) Uani d 1 . .
C C6E 0.2185(2) 0.0000(4) 0.2665(3) 0.0356(19) Uani d 1 . .
H H6E 0.2414 0.0084 0.2508 0.043 Uiso calc 1 . .
C C7E 0.1950(2) 0.1189(4) 0.2384(3) 0.047(2) Uani d 1 . .
H H7M 0.2008 0.1527 0.2741 0.070 Uiso calc 1 . .
H H7N 0.1673 0.1297 0.2016 0.070 Uiso calc 1 . .
H H7O 0.2189 0.1194 0.2219 0.070 Uiso calc 1 . .
P P1F 0.63350(7) 0.77110(12) 1.01403(11) 0.0427(6) Uani d 1 . .
O O3F 0.64232(16) 0.7168(2) 1.0650(2) 0.0506(14) Uani d 1 . .
O O5F 0.59197(15) 0.8110(3) 0.9953(3) 0.0583(16) Uani d 1 . .
O O3'F 0.63372(13) 0.7401(2) 0.9445(2) 0.0405(13) Uani d 1 . .
O O4'F 0.74419(13) 0.7567(2) 0.9569(2) 0.0316(11) Uani d 1 . .
O O5'F 0.67292(14) 0.8247(2) 1.0364(2) 0.0327(11) Uani d 1 . .
O O2F 0.79517(15) 0.7369(3) 0.8538(2) 0.0453(14) Uani d 1 . .
O O4F 0.86147(14) 0.5385(2) 0.9383(2) 0.0321(11) Uani d 1 . .
N N1F 0.75935(17) 0.6654(3) 0.8999(2) 0.0309(14) Uani d 1 . .
N N3F 0.82536(17) 0.6352(3) 0.8934(2) 0.0279(13) Uani d 1 . .
H H3F 0.8491 0.6476 0.8870 0.033 Uiso d 1 . .
C C1'F 0.7270(2) 0.7185(3) 0.8948(3) 0.0316(17) Uani d 1 . .
H H1'F 0.7250 0.7494 0.8570 0.038 Uiso calc 1 . .
C C2'F 0.6807(2) 0.6950(4) 0.8854(3) 0.0411(19) Uani d 1 . .
H H2'K 0.6583 0.7162 0.8455 0.049 Uiso calc 1 . .
H H2'L 0.6780 0.6451 0.8813 0.049 Uiso calc 1 . .
C C3'F 0.67666(19) 0.7197(3) 0.9496(3) 0.0281(16) Uani d 1 . .
H H3'F 0.6885 0.6847 0.9854 0.034 Uiso calc 1 . .
C C4'F 0.70633(19) 0.7812(3) 0.9664(3) 0.0254(16) Uani d 1 . .
H H4'F 0.6925 0.8182 0.9335 0.031 Uiso calc 1 . .
C C5'F 0.7147(2) 0.8055(3) 1.0348(3) 0.0294(17) Uani d 1 . .
H H5'K 0.7282 0.7692 1.0678 0.035 Uiso calc 1 . .
H H5'L 0.7348 0.8449 1.0456 0.035 Uiso calc 1 . .
C C2F 0.7933(2) 0.6829(4) 0.8801(3) 0.0315(18) Uani d 1 . .
C C4F 0.8287(2) 0.5737(4) 0.9268(3) 0.0247(16) Uani d 1 . .
C C5F 0.7930(2) 0.5598(3) 0.9479(3) 0.0259(16) Uani d 1 . .
C C6F 0.7610(2) 0.6050(3) 0.9349(3) 0.0293(17) Uani d 1 . .
H H6F 0.7380 0.5958 0.9501 0.035 Uiso calc 1 . .
C C7F 0.7931(2) 0.4942(3) 0.9826(3) 0.0347(18) Uani d 1 . .
H H7P 0.7676 0.4924 0.9955 0.052 Uiso calc 1 . .
H H7Q 0.8201 0.4908 1.0227 0.052 Uiso calc 1 . .
H H7R 0.7918 0.4565 0.9523 0.052 Uiso calc 1 . .
P P1G 0.43707(6) 0.20526(13) 0.88044(9) 0.0380(5) Uani d 1 . .
O O3G 0.40761(13) 0.1819(2) 0.9142(2) 0.0421(13) Uani d 1 . .
O O5G 0.47293(14) 0.1597(2) 0.8805(2) 0.0407(12) Uani d 1 . .
O O3'G 0.45873(13) 0.2773(2) 0.91124(19) 0.0334(12) Uani d 1 . .
O O4'G 0.37950(14) 0.3999(3) 0.8167(2) 0.0373(12) Uani d 1 . .
O O5'G 0.40869(14) 0.2221(2) 0.8034(2) 0.0397(12) Uani d 1 . .
O O2G 0.40604(15) 0.5809(3) 0.8945(3) 0.0563(15) Uani d 1 . .
O O4G 0.29499(15) 0.5682(2) 0.9691(2) 0.0451(13) Uani d 1 . .
N N1G 0.37674(17) 0.4765(3) 0.8963(2) 0.0335(14) Uani d 1 . .
N N3G 0.35019(17) 0.5729(3) 0.9308(3) 0.0371(15) Uani d 1 . .
H H3G 0.3507 0.6175 0.9314 0.044 Uiso d 1 . .
C C1'G 0.4059(2) 0.4430(4) 0.8690(3) 0.0354(18) Uani d 1 . .
H H1'G 0.4199 0.4781 0.8499 0.042 Uiso calc 1 . .
C C2'G 0.4422(2) 0.3989(4) 0.9197(3) 0.0358(19) Uani d 1 . .
H H2'M 0.4711 0.4073 0.9170 0.043 Uiso calc 1 . .
H H2'N 0.4443 0.4069 0.9661 0.043 Uiso calc 1 . .
C C3'G 0.4255(2) 0.3285(4) 0.8959(3) 0.0313(17) Uani d 1 . .
H H3'G 0.4030 0.3150 0.9143 0.038 Uiso calc 1 . .
C C4'G 0.4042(2) 0.3384(4) 0.8223(3) 0.041(2) Uani d 1 . .
H H4'G 0.4274 0.3464 0.8037 0.049 Uiso calc 1 . .
C C5'G 0.3778(2) 0.2773(4) 0.7888(3) 0.0351(18) Uani d 1 . .
H H5'M 0.3548 0.2679 0.8068 0.042 Uiso calc 1 . .
H H5'N 0.3636 0.2845 0.7398 0.042 Uiso calc 1 . .
C C2G 0.3788(2) 0.5462(4) 0.9062(3) 0.0392(19) Uani d 1 . .
C C4G 0.3196(2) 0.5376(4) 0.9475(3) 0.0308(17) Uani d 1 . .
C C5G 0.3187(2) 0.4651(3) 0.9378(3) 0.0261(16) Uani d 1 . .
C C6G 0.3468(2) 0.4391(3) 0.9127(3) 0.0312(17) Uani d 1 . .
H H6G 0.3460 0.3915 0.9055 0.037 Uiso calc 1 . .
C C7G 0.2878(2) 0.4218(3) 0.9554(3) 0.043(2) Uani d 1 . .
H H7S 0.2911 0.3745 0.9442 0.064 Uiso calc 1 . .
H H7T 0.2577 0.4368 0.9303 0.064 Uiso calc 1 . .
H H7U 0.2943 0.4255 1.0035 0.064 Uiso calc 1 . .
P P1H 0.37417(7) 0.86459(17) 0.72708(11) 0.0299(8) Uani d 0.779(6) A 1
O O3H 0.3702(2) 0.9209(2) 0.6793(3) 0.0334(16) Uani d 0.779(6) A 1
O O5H 0.40082(16) 0.8050(3) 0.7257(3) 0.0405(18) Uani d 0.779(6) A 1
O O3'H 0.32607(15) 0.8382(2) 0.7187(3) 0.0306(15) Uani d 0.779(6) A 1
O O4'H 0.29575(14) 0.9359(3) 0.8337(3) 0.0309(17) Uani d 0.779(6) A 1
O O5'H 0.39424(12) 0.8932(3) 0.80206(19) 0.0345(18) Uani d 0.779(6) A 1
O O2H 0.1908(4) 0.8687(5) 0.8505(7) 0.024(2) Uani d 0.779(6) A 1
O O4H 0.1205(3) 1.0687(4) 0.7785(4) 0.037(2) Uani d 0.779(6) A 1
N N1H 0.21982(16) 0.9424(3) 0.7957(3) 0.024(2) Uani d 0.779(6) A 1
N N3H 0.1574(3) 0.9705(5) 0.8156(7) 0.026(2) Uani d 0.779(6) A 1
H H3H 0.1401 0.9624 0.8373 0.032 Uiso d 0.779(6) A 1
C C1'H 0.25625(18) 0.8960(3) 0.8038(3) 0.031(2) Uani d 0.779(6) A 1
H H1'H 0.2562 0.8588 0.8353 0.037 Uiso calc 0.779(6) A 1
C C2'H 0.25786(19) 0.8647(4) 0.7397(3) 0.030(2) Uani d 0.779(6) A 1
H H2'O 0.2554 0.8146 0.7401 0.036 Uiso calc 0.779(6) A 1
H H2'P 0.2342 0.8828 0.6994 0.036 Uiso calc 0.779(6) A 1
C C3'H 0.30274(17) 0.8863(3) 0.7422(3) 0.024(2) Uani d 0.779(6) A 1
H H3'H 0.2996 0.9295 0.7164 0.029 Uiso calc 0.779(6) A 1
C C4'H 0.32752(17) 0.9007(4) 0.8154(3) 0.025(2) Uani d 0.779(6) A 1
H H4'H 0.3350 0.8568 0.8404 0.030 Uiso calc 0.779(6) A 1
C C5'H 0.36860(17) 0.9386(4) 0.8258(3) 0.033(2) Uani d 0.779(6) A 1
H H5'O 0.3622 0.9814 0.7999 0.040 Uiso calc 0.779(6) A 1
H H5'P 0.3844 0.9493 0.8738 0.040 Uiso calc 0.779(6) A 1
C C2H 0.1897(3) 0.9237(4) 0.8223(6) 0.027(2) Uani d 0.779(6) A 1
C C4H 0.1513(3) 1.0319(4) 0.7828(5) 0.030(3) Uani d 0.779(6) A 1
C C5H 0.1842(3) 1.0488(5) 0.7551(6) 0.026(2) Uani d 0.779(6) A 1
C C6H 0.2170(2) 1.0054(4) 0.7649(4) 0.028(3) Uani d 0.779(6) A 1
H H6H 0.2398 1.0180 0.7502 0.033 Uiso calc 0.779(6) A 1
C C7H 0.1819(4) 1.1171(5) 0.7231(7) 0.038(3) Uani d 0.779(6) A 1
H H7V 0.1519 1.1253 0.6913 0.057 Uiso calc 0.779(6) A 1
H H7X 0.2021 1.1183 0.6995 0.057 Uiso calc 0.779(6) A 1
H H7Y 0.1901 1.1523 0.7578 0.057 Uiso calc 0.779(6) A 1
P P1I 0.3770(2) 0.8960(5) 0.7238(4) 0.031(3) Uiso d 0.221(6) A 2
O O3I 0.3578(5) 0.9351(7) 0.6604(5) 0.037(8) Uiso d 0.221(6) A 2
O O5I 0.4140(4) 0.8499(7) 0.7324(7) 0.028(5) Uiso d 0.221(6) A 2
O O3'I 0.3391(4) 0.8523(5) 0.7354(7) 0.033(6) Uiso d 0.221(6) A 2
O O4'I 0.2956(4) 0.9610(8) 0.8274(8) 0.025(6) Uiso d 0.221(6) A 2
O O5'I 0.3930(3) 0.9476(7) 0.7855(5) 0.026(5) Uiso d 0.221(6) A 2
O O2I 0.1993(13) 0.8650(16) 0.858(3) 0.024(10) Uiso d 0.221(6) A 2
O O4I 0.1278(8) 1.0660(13) 0.7993(15) 0.021(8) Uiso d 0.221(6) A 2
N N1I 0.2212(4) 0.9381(8) 0.7939(10) 0.030(7) Uiso d 0.221(6) A 2
N N3I 0.1630(12) 0.9651(14) 0.825(3) 0.021(7) Uiso d 0.221(6) A 2
H H3I 0.1401 0.9624 0.8373 0.025 Uiso d 0.221(6) A 2
C C1'I 0.2646(4) 0.9060(7) 0.8149(8) 0.031(5) Uiso d 0.221(6) A 2
H H1'I 0.2704 0.8806 0.8575 0.037 Uiso calc 0.221(6) A 2
C C2'I 0.2721(5) 0.8586(8) 0.7639(11) 0.038(7) Uiso d 0.221(6) A 2
H H2'Q 0.2815 0.8129 0.7831 0.045 Uiso calc 0.221(6) A 2
H H2'R 0.2453 0.8543 0.7228 0.045 Uiso calc 0.221(6) A 2
C C3'I 0.3084(3) 0.8945(6) 0.7496(6) 0.021(6) Uiso d 0.221(6) A 2
H H3'I 0.2951 0.9270 0.7118 0.026 Uiso calc 0.221(6) A 2
C C4'I 0.3314(3) 0.9340(7) 0.8130(6) 0.025(5) Uiso d 0.221(6) A 2
H H4'I 0.3487 0.9022 0.8496 0.030 Uiso calc 0.221(6) A 2
C C5'I 0.3613(4) 0.9856(7) 0.8029(8) 0.028(6) Uiso d 0.221(6) A 2
H H5'Q 0.3448 1.0172 0.7664 0.033 Uiso calc 0.221(6) A 2
H H5'R 0.3759 1.0121 0.8444 0.033 Uiso calc 0.221(6) A 2
C C2I 0.1945(8) 0.9187(12) 0.826(2) 0.025(6) Uiso d 0.221(6) A 2
C C4I 0.1567(10) 1.0287(12) 0.7965(18) 0.025(7) Uiso d 0.221(6) A 2
C C5I 0.1838(10) 1.0441(12) 0.7580(18) 0.026(7) Uiso d 0.221(6) A 2
C C6I 0.2117(7) 0.9966(13) 0.7546(13) 0.022(7) Uiso d 0.221(6) A 2
H H6I 0.2258 1.0029 0.7238 0.026 Uiso calc 0.221(6) A 2
C C7I 0.1736(16) 1.1067(18) 0.715(3) 0.059(14) Uiso d 0.221(6) A 2
H H71 0.1422 1.1167 0.7000 0.088 Uiso calc 0.221(6) A 2
H H72 0.1816 1.0992 0.6763 0.088 Uiso calc 0.221(6) A 2
H H73 0.1905 1.1450 0.7413 0.088 Uiso calc 0.221(6) A 2
Na Na1 0.5000 -0.0064(2) 1.0000 0.0579(12) Uani d 1 B .
Na Na2 0.54465(11) 0.0288(2) 0.88813(17) 0.0373(12) Uani d 0.773(7) B 1
Na Na20 0.5580(4) -0.0142(8) 0.9070(6) 0.032(4) Uiso d 0.227(7) B 2
Na Na3 0.46868(10) 0.10536(17) 0.67920(15) 0.0574(9) Uani d 1 . .
Na Na4 0.42413(8) 0.01119(14) 0.53328(12) 0.0361(7) Uani d 1 . .
Na Na5 0.45328(18) -0.1664(3) 0.4408(3) 0.0288(13) Uani d 0.5 C -1
Na Na6 0.52975(15) 0.6331(3) 0.5770(2) 0.0310(12) Uani d 0.5 D 1
Na Na60 0.46672(16) 0.5674(3) 0.5557(2) 0.0354(13) Uani d 0.5 E 2
Na Na7 0.49441(12) 0.6661(2) 0.69897(17) 0.0437(10) Uani d 0.75 D 1
Na Na70 0.4678(4) 0.6469(6) 0.7092(5) 0.047(3) Uiso d 0.25 E 2
Na Na8 0.5608(3) 0.6818(4) 0.8700(4) 0.111(3) Uani d 0.5 D 1
Na Na80 0.4223(4) 0.6359(6) 0.7898(6) 0.042(3) Uiso d 0.25 E 2
Na Na81 0.4510(3) 0.6199(5) 0.8386(5) 0.019(2) Uiso d 0.25 E 3
Na Na9 0.4215(2) 0.7020(4) 0.9091(3) 0.0693(19) Uani d 0.5 E 1
Na Na90 0.4631(6) 0.7609(10) 0.9481(10) 0.100(5) Uiso d 0.25 E 2
Na Na91 0.4759(3) 0.7707(5) 0.9902(5) 0.025(2) Uiso d 0.25 E 3
O O1W 0.47077(15) 0.0170(3) 0.8820(2) 0.0586(15) Uani d 1 . .
H H1W 0.4521 -0.0006 0.8476 0.088 Uiso d 1 B .
H H2W 0.4702 0.0595 0.8785 0.088 Uiso d 1 . .
O O2W 0.54328(13) 0.0930(2) 0.97800(19) 0.0407(12) Uani d 1 . .
H H3W 0.5243 0.1222 0.9582 0.061 Uiso d 1 B .
H H4W 0.5658 0.1116 1.0055 0.061 Uiso d 1 . .
O O3W 0.5714(2) -0.0463(3) 0.9832(3) 0.050(2) Uani d 0.773(7) B 1
H H5W 0.5926 -0.0195 0.9909 0.074 Uiso d 0.773(7) B 1
H H6W 0.5785 -0.0856 0.9758 0.074 Uiso d 0.773(7) B 1
O O4W 0.53545(18) -0.0467(4) 0.8000(3) 0.0343(17) Uani d 0.773(7) B 1
H H7W 0.5354 -0.0877 0.8103 0.052 Uiso d 0.773(7) B 1
H H8W 0.5582 -0.0374 0.7929 0.052 Uiso d 0.773(7) B 1
O O3X 0.5721(8) -0.0598(13) 1.0195(12) 0.049(6) Uiso d 0.227(7) B 2
O O4X 0.5375(8) -0.0085(15) 0.7844(13) 0.054(8) Uiso d 0.227(7) B 2
O O6X 0.5646(5) -0.1346(10) 0.8886(8) 0.027(6) Uiso d 0.227(7) B 2
O O5W 0.51080(14) 0.1236(2) 0.7915(2) 0.0531(14) Uani d 1 . .
H H9W 0.4952 0.1389 0.8115 0.080 Uiso d 1 B .
H H10W 0.5350 0.1440 0.8041 0.080 Uiso d 1 . .
O O7W 0.44878(18) 0.0040(3) 0.7432(3) 0.042(2) Uani d 0.744(10) F 1
H H13W 0.4273 -0.0146 0.7133 0.063 Uiso d 0.744(10) F 1
H H14W 0.4423 0.0148 0.7760 0.063 Uiso d 0.744(10) F 1
O O7X 0.4130(13) 0.082(2) 0.7243(18) 0.192(19) Uiso d 0.256(10) F 2
O O8W 0.48776(15) 0.0101(2) 0.6343(2) 0.0493(14) Uani d 1 . .
H H15W 0.4868 -0.0305 0.6454 0.074 Uiso d 1 . .
H H16W 0.5137 0.0216 0.6416 0.074 Uiso d 1 . .
O O9W 0.40959(15) -0.0870(2) 0.5802(2) 0.0562(15) Uani d 1 . .
H H17W 0.3933 -0.0816 0.6019 0.084 Uiso d 1 . .
H H18W 0.4048 -0.1248 0.5608 0.084 Uiso d 1 . .
O O10W 0.44537(14) 0.1218(2) 0.5185(2) 0.0434(13) Uani d 1 . .
H H19W 0.4399 0.1235 0.4772 0.065 Uiso d 1 . .
H H20W 0.4706 0.1371 0.5402 0.065 Uiso d 1 . .
O O11W 0.45510(13) -0.0462(2) 0.46664(18) 0.0356(11) Uani d 1 . .
H H21W 0.4815 -0.0395 0.4910 0.053 Uiso d 0.5 C .
H H21X 0.4325 -0.0569 0.4737 0.053 Uiso d 0.5 . .
H H22W 0.4483 -0.0243 0.4307 0.053 Uiso d 1 . .
O O12W 0.5192(3) -0.1773(5) 0.5378(5) 0.045(3) Uiso d 0.5 C -1
O O13W 0.4855(3) -0.1488(5) 0.3561(5) 0.051(3) Uiso d 0.5 C -1
O O14W 0.4354(3) -0.2791(4) 0.4046(4) 0.025(2) Uiso d 0.5 C -1
O O15W 0.5849(3) 0.7144(4) 0.6237(4) 0.027(2) Uiso d 0.5 D 1
O O16W 0.4676(5) 0.6942(8) 0.5810(6) 0.118(5) Uiso d 0.5 D 1
O O17W 0.5207(2) 0.6781(4) 0.4706(4) 0.025(2) Uiso d 0.5 D 1
O O18W 0.4863(3) 0.5455(4) 0.5026(5) 0.049(3) Uiso d 0.5 D 1
O O19W 0.5334(6) 0.5891(9) 0.6780(8) 0.091(6) Uiso d 0.5 D 1
O O20W 0.4819(4) 0.7745(7) 0.7318(6) 0.097(4) Uiso d 0.5 D 1
O O21W 0.4964(4) 0.6390(7) 0.8068(6) 0.083(4) Uiso d 0.5 D 1
O O22W 0.5720(4) 0.6917(7) 0.7623(7) 0.104(5) Uiso d 0.5 D 1
O O25W 0.5475(6) 0.8118(9) 0.8499(8) 0.025(5) Uiso d 0.5 D 1
O O26W 0.5995(4) 0.5893(6) 0.8902(5) 0.049(3) Uiso d 0.5 D 1
O O27W 0.5481(5) 0.6630(8) 0.9665(8) 0.112(5) Uiso d 0.5 D 1
O O28W 0.4539(4) 0.8104(8) 0.9201(7) 0.100(4) Uiso d 0.5 E 1
O O29W 0.4695(4) 0.6957(7) 1.0207(6) 0.077(4) Uiso d 0.5 E 1
O O30W 0.4136(3) 0.6933(6) 0.7983(5) 0.057(3) Uiso d 0.5 E 1
O O31W 0.4662(9) 0.6413(14) 0.8694(13) 0.081(8) Uiso d 0.25 E 1
O O16X 0.4282(3) 0.6028(5) 0.6324(5) 0.032(3) Uiso d 0.5 E 2
O O19X 0.5258(4) 0.5730(7) 0.6629(6) 0.047(4) Uiso d 0.5 E 2
O O20X 0.4258(5) 0.7156(9) 0.7055(8) 0.040(5) Uiso d 0.25 E 2
O O21X 0.4654(6) 0.5622(10) 0.7470(9) 0.037(6) Uiso d 0.25 E 2
O O22X 0.5426(9) 0.7219(15) 0.7943(14) 0.111(9) Uiso d 0.25 E 2
O O23X 0.4505(7) 0.6258(11) 0.5827(10) 0.063(6) Uiso d 0.25 E 2
O O24X 0.4940(6) 0.7752(11) 0.6282(9) 0.057(6) Uiso d 0.25 G 2
O O25X 0.3916(6) 0.7300(9) 0.8301(8) 0.037(5) Uiso d 0.25 E 2
O O26X 0.4903(8) 0.6819(14) 0.8658(12) 0.089(8) Uiso d 0.25 E 2
O O28X 0.4818(11) 0.8062(19) 0.8496(16) 0.135(11) Uiso d 0.25 E 2
O O29X 0.4734(8) 0.6370(13) 0.9562(12) 0.092(8) Uiso d 0.25 E 2
O O30X 0.4822(7) 0.8725(12) 0.9251(11) 0.069(6) Uiso d 0.25 E 2
O O20Y 0.4097(6) 0.6702(10) 0.7472(10) 0.050(5) Uiso d 0.25 E 3
O O21Y 0.4614(5) 0.5374(10) 0.7692(9) 0.023(4) Uiso d 0.25 E 3
O O22Y 0.5125(5) 0.6790(7) 0.8191(6) 0.006(3) Uiso d 0.25 E 3
O O23Y 0.4115(6) 0.6008(9) 0.6056(9) 0.023(5) Uiso d 0.25 H 3
O O24Y 0.4560(3) 0.7616(5) 0.6648(4) 0.045(3) Uiso d 0.5 I 3
O O25Y 0.4249(7) 0.7371(10) 0.8728(10) 0.047(5) Uiso d 0.25 E 3
O O26Y 0.5027(6) 0.5679(9) 0.9275(9) 0.018(5) Uiso d 0.25 E 3
O O28Y 0.4742(9) 0.8479(15) 0.8722(14) 0.096(8) Uiso d 0.25 E 3
O OW1 0.57417(13) 0.0265(2) 0.65300(18) 0.0345(12) Uani d 1 . .
H HW1 0.5865 0.0642 0.6547 0.052 Uiso d 1 . .
H HW2 0.5853 0.0063 0.6898 0.052 Uiso d 1 . .
O OW2 0.5323(2) 0.4717(3) 0.7348(3) 0.113(2) Uani d 1 . .
H HW3 0.5186 0.4662 0.7603 0.169 Uiso d 1 . .
H HW4 0.5328 0.4353 0.7148 0.169 Uiso d 1 . .
O OW3 0.5078(4) 0.5520(6) 0.9486(5) 0.044(4) Uiso d 0.5 J 4
O OW30 0.5000 0.5251(17) 1.0000 0.078(10) Uiso d 0.25 J 4
O OW4 0.4174(3) -0.3079(6) 0.2747(5) 0.062(3) Uiso d 0.5 K 4
O OW5 0.4463(13) -0.183(2) 0.151(2) 0.067(18) Uiso d 0.274(7) L 4
O OW6 0.5774(4) 0.5916(6) 0.8749(5) 0.061(4) Uiso d 0.5 M 4
O OW7 0.4729(4) 0.4985(7) 0.7954(6) 0.091(4) Uiso d 0.5 N 4
O OW8 0.5092(6) -0.1354(9) 0.3587(8) 0.033(5) Uiso d 0.25 O 4
O OW80 0.5161(7) -0.1170(12) 0.2995(10) 0.072(7) Uiso d 0.25 O 4
O OW9 0.4479(15) 0.657(2) 0.989(2) 0.065(10) Uiso d 0.125 P 4

loop_
_atom_site_aniso_label
_atom_site_aniso_U_11
_atom_site_aniso_U_22
_atom_site_aniso_U_33
_atom_site_aniso_U_12
_atom_site_aniso_U_13
_atom_site_aniso_U_23
P1A 0.0494(13) 0.0336(13) 0.0394(11) 0.0080(11) 0.0271(10) 0.0064(10)
O3A 0.034(3) 0.038(3) 0.030(2) 0.008(2) 0.019(2) 0.010(2)
O5A 0.090(4) 0.034(3) 0.051(3) 0.028(3) 0.039(3) 0.010(3)
O3'A 0.059(3) 0.023(3) 0.025(2) 0.014(2) 0.021(2) 0.006(2)
O4'A 0.023(3) 0.027(3) 0.039(3) 0.006(2) 0.011(2) -0.003(2)
O5'A 0.033(3) 0.038(3) 0.062(3) 0.011(3) 0.034(2) 0.016(3)
O2A 0.028(3) 0.031(3) 0.043(3) -0.009(2) 0.020(2) -0.008(2)
O4A 0.049(3) 0.032(3) 0.071(3) -0.009(2) 0.047(3) -0.021(3)
N1A 0.020(3) 0.021(3) 0.029(3) 0.002(3) 0.018(3) -0.002(3)
N3A 0.025(3) 0.024(3) 0.040(3) -0.003(3) 0.019(3) -0.012(3)
C1'A 0.025(4) 0.035(5) 0.030(4) 0.003(3) 0.013(3) 0.005(3)
C2'A 0.035(4) 0.034(4) 0.020(3) 0.005(4) 0.015(3) 0.000(3)
C3'A 0.038(5) 0.032(5) 0.028(4) 0.000(4) 0.021(3) 0.001(3)
C4'A 0.028(4) 0.027(4) 0.043(4) 0.007(4) 0.020(3) 0.000(4)
C5'A 0.032(4) 0.027(4) 0.044(4) -0.001(4) 0.023(4) 0.000(4)
C2A 0.028(4) 0.033(5) 0.020(4) -0.002(4) 0.004(3) -0.007(3)
C4A 0.024(4) 0.033(5) 0.033(4) 0.000(4) 0.012(3) 0.002(4)
C5A 0.022(4) 0.028(4) 0.030(4) 0.004(3) 0.016(3) -0.003(3)
C6A 0.018(4) 0.022(4) 0.023(3) 0.013(3) 0.000(3) 0.001(3)
C7A 0.034(4) 0.037(5) 0.040(4) -0.010(4) 0.020(3) -0.009(4)
P1B 0.0313(11) 0.0236(11) 0.0462(12) -0.0021(9) 0.0225(9) -0.0039(10)
O3B 0.032(3) 0.023(3) 0.057(3) -0.006(2) 0.029(2) -0.013(2)
O5B 0.033(3) 0.030(3) 0.059(3) -0.008(2) 0.029(2) -0.006(2)
O3'B 0.025(3) 0.023(3) 0.038(3) -0.002(2) 0.018(2) -0.005(2)
O4'B 0.025(3) 0.026(3) 0.031(2) -0.010(2) 0.011(2) -0.001(2)
O5'B 0.037(3) 0.025(3) 0.041(3) -0.003(2) 0.019(2) 0.001(2)
O2B 0.055(4) 0.026(3) 0.146(5) 0.015(3) 0.073(4) 0.023(3)
O4B 0.036(3) 0.025(3) 0.056(3) -0.001(2) 0.030(3) 0.012(2)
N1B 0.026(3) 0.019(3) 0.040(3) -0.002(3) 0.022(3) 0.000(3)
N3B 0.027(3) 0.009(3) 0.063(4) 0.006(3) 0.023(3) 0.008(3)
C1'B 0.032(4) 0.025(4) 0.036(4) 0.010(3) 0.020(3) 0.004(3)
C2'B 0.027(4) 0.037(5) 0.029(4) -0.002(3) 0.018(3) 0.000(3)
C3'B 0.025(4) 0.024(4) 0.030(4) -0.010(3) 0.013(3) -0.007(3)
C4'B 0.020(4) 0.023(4) 0.032(4) -0.007(3) 0.007(3) 0.002(3)
C5'B 0.036(4) 0.026(4) 0.030(4) -0.007(4) 0.014(3) -0.003(3)
C2B 0.036(5) 0.027(5) 0.057(5) -0.003(4) 0.027(4) -0.009(4)
C4B 0.020(4) 0.034(5) 0.025(4) 0.008(4) 0.008(3) -0.004(3)
C5B 0.018(4) 0.020(4) 0.036(4) 0.008(3) 0.015(3) 0.008(3)
C6B 0.034(4) 0.012(4) 0.028(3) 0.002(3) 0.013(3) 0.000(3)
C7B 0.045(5) 0.023(4) 0.058(5) 0.002(4) 0.033(4) 0.000(4)
P1C 0.0558(15) 0.0367(14) 0.0803(15) -0.0066(12) 0.0507(13) -0.0166(13)
O3C 0.048(3) 0.058(4) 0.086(4) -0.008(3) 0.044(3) -0.035(3)
O5C 0.083(4) 0.055(4) 0.122(5) -0.002(3) 0.073(4) 0.009(4)
O3'C 0.053(3) 0.041(3) 0.051(3) -0.003(3) 0.037(3) -0.004(3)
O4'C 0.037(3) 0.044(3) 0.039(3) -0.005(3) 0.020(2) -0.010(3)
O5'C 0.045(3) 0.033(3) 0.074(3) -0.010(3) 0.038(3) -0.029(3)
O2C 0.056(4) 0.042(3) 0.067(3) -0.006(3) 0.048(3) -0.017(3)
O4C 0.052(3) 0.037(3) 0.077(4) -0.003(3) 0.047(3) -0.002(3)
N1C 0.037(4) 0.039(4) 0.034(3) -0.010(3) 0.027(3) -0.008(3)
N3C 0.045(4) 0.040(4) 0.069(4) -0.004(3) 0.046(4) -0.005(3)
C1'C 0.034(5) 0.051(5) 0.032(4) -0.013(4) 0.016(4) -0.011(4)
C2'C 0.042(5) 0.055(6) 0.022(4) -0.014(4) 0.017(3) -0.002(4)
C3'C 0.038(5) 0.044(5) 0.045(5) -0.009(4) 0.029(4) -0.011(4)
C4'C 0.040(5) 0.032(4) 0.040(4) -0.012(4) 0.032(4) -0.013(4)
C5'C 0.030(4) 0.036(5) 0.056(5) -0.013(4) 0.021(4) -0.026(4)
C2C 0.041(5) 0.040(5) 0.051(5) -0.015(4) 0.029(4) -0.018(4)
C4C 0.039(5) 0.033(5) 0.050(5) -0.006(4) 0.026(4) -0.010(4)
C5C 0.035(4) 0.038(5) 0.035(4) -0.010(4) 0.023(4) -0.003(4)
C6C 0.030(4) 0.038(5) 0.037(4) 0.006(4) 0.018(4) -0.005(4)
C7C 0.069(6) 0.032(5) 0.080(5) 0.013(4) 0.061(5) 0.019(4)
P1D 0.0398(13) 0.0253(12) 0.0525(12) 0.0034(10) 0.0311(10) 0.0077(10)
O3D 0.081(4) 0.027(3) 0.088(4) 0.018(3) 0.065(3) 0.021(3)
O5D 0.036(3) 0.073(4) 0.062(3) 0.013(3) 0.034(3) 0.028(3)
O3'D 0.028(3) 0.095(5) 0.044(3) -0.008(3) 0.022(2) -0.011(3)
O4'D 0.024(3) 0.031(3) 0.042(3) -0.006(2) 0.018(2) -0.014(2)
O5'D 0.037(3) 0.036(3) 0.083(4) -0.001(3) 0.041(3) -0.012(3)
O2D 0.048(3) 0.023(3) 0.041(3) -0.001(2) 0.030(2) 0.007(2)
O4D 0.042(3) 0.031(3) 0.045(3) -0.005(3) 0.024(3) -0.004(2)
N1D 0.026(3) 0.031(4) 0.032(3) -0.002(3) 0.019(3) -0.006(3)
N3D 0.037(4) 0.022(3) 0.040(3) -0.004(3) 0.029(3) -0.003(3)
C1'D 0.032(4) 0.037(5) 0.033(4) 0.000(4) 0.016(3) 0.016(4)
C2'D 0.030(4) 0.062(5) 0.036(4) -0.005(4) 0.018(3) -0.006(4)
C3'D 0.028(4) 0.034(4) 0.032(4) -0.004(4) 0.014(3) -0.004(3)
C4'D 0.029(4) 0.020(4) 0.049(4) 0.000(3) 0.019(4) 0.001(4)
C5'D 0.036(5) 0.055(6) 0.068(5) -0.005(4) 0.030(4) -0.031(4)
C2D 0.029(4) 0.043(5) 0.024(4) -0.008(4) 0.011(3) -0.013(4)
C4D 0.029(5) 0.033(5) 0.031(4) -0.007(4) 0.021(4) -0.005(4)
C5D 0.028(4) 0.024(4) 0.035(4) -0.003(4) 0.018(3) -0.005(3)
C6D 0.035(4) 0.029(5) 0.032(4) -0.018(4) 0.023(3) -0.006(3)
C7D 0.049(5) 0.027(5) 0.060(5) -0.013(4) 0.035(4) -0.001(4)
P1E 0.0289(12) 0.0261(12) 0.0396(11) 0.0018(9) 0.0105(9) 0.0100(10)
O3E 0.029(3) 0.030(3) 0.030(2) -0.001(2) 0.014(2) 0.006(2)
O5E 0.035(3) 0.026(3) 0.086(4) 0.008(2) 0.023(3) -0.001(3)
O3'E 0.031(3) 0.023(3) 0.032(2) -0.001(2) 0.009(2) -0.002(2)
O4'E 0.045(3) 0.102(5) 0.026(3) -0.017(3) 0.020(3) -0.004(3)
O5'E 0.039(3) 0.054(4) 0.042(3) -0.009(3) 0.005(2) 0.028(3)
O2E 0.055(3) 0.049(4) 0.040(3) -0.022(3) 0.029(3) -0.011(3)
O4E 0.093(5) 0.053(4) 0.134(5) -0.023(4) 0.100(4) -0.037(4)
N1E 0.031(4) 0.044(4) 0.044(3) -0.016(3) 0.024(3) -0.008(3)
N3E 0.054(5) 0.057(5) 0.059(4) -0.032(4) 0.048(4) -0.032(4)
C1'E 0.030(4) 0.050(5) 0.041(4) -0.014(4) 0.012(4) 0.003(4)
C2'E 0.037(4) 0.033(4) 0.033(4) -0.010(4) 0.019(3) -0.011(4)
C3'E 0.026(4) 0.024(4) 0.027(4) 0.001(3) 0.016(3) 0.006(3)
C4'E 0.027(4) 0.071(6) 0.028(4) -0.018(4) 0.008(3) 0.011(4)
C5'E 0.043(5) 0.093(7) 0.027(4) -0.009(5) 0.018(4) 0.014(4)
C2E 0.039(5) 0.059(6) 0.032(4) -0.034(5) 0.022(4) -0.020(4)
C4E 0.076(7) 0.045(6) 0.067(6) -0.044(5) 0.049(5) -0.046(5)
C5E 0.039(5) 0.046(5) 0.043(4) -0.027(4) 0.034(4) -0.019(4)
C6E 0.043(5) 0.042(5) 0.032(4) -0.021(4) 0.025(4) -0.008(4)
C7E 0.050(5) 0.046(5) 0.058(5) -0.021(4) 0.036(4) -0.025(4)
P1F 0.0461(14) 0.0305(13) 0.0661(14) -0.0092(11) 0.0377(11) -0.0166(11)
O3F 0.073(4) 0.029(3) 0.077(3) -0.007(3) 0.059(3) -0.005(3)
O5F 0.038(3) 0.048(3) 0.110(4) 0.002(3) 0.052(3) -0.020(3)
O3'F 0.018(3) 0.042(3) 0.062(3) 0.000(2) 0.016(2) -0.023(3)
O4'F 0.026(3) 0.035(3) 0.037(3) 0.004(2) 0.016(2) -0.003(2)
O5'F 0.036(3) 0.025(3) 0.048(3) -0.007(2) 0.028(2) -0.010(2)
O2F 0.051(3) 0.054(4) 0.044(3) 0.019(3) 0.032(3) 0.023(3)
O4F 0.029(3) 0.029(3) 0.042(3) 0.004(2) 0.017(2) -0.002(2)
N1F 0.026(3) 0.044(4) 0.025(3) 0.010(3) 0.012(3) 0.001(3)
N3F 0.026(3) 0.035(4) 0.028(3) 0.002(3) 0.015(3) -0.002(3)
C1'F 0.034(4) 0.037(5) 0.027(4) 0.007(4) 0.014(3) 0.004(3)
C2'F 0.032(5) 0.057(5) 0.031(4) 0.013(4) 0.007(3) -0.001(4)
C3'F 0.025(4) 0.032(4) 0.028(4) 0.006(4) 0.011(3) -0.007(3)
C4'F 0.020(4) 0.033(4) 0.027(4) 0.013(3) 0.012(3) 0.000(3)
C5'F 0.032(4) 0.021(4) 0.031(4) 0.000(3) 0.008(3) -0.005(3)
C2F 0.031(4) 0.044(5) 0.028(4) 0.012(4) 0.020(4) -0.002(4)
C4F 0.024(4) 0.027(4) 0.027(4) -0.001(4) 0.014(3) -0.002(3)
C5F 0.024(4) 0.021(4) 0.033(4) 0.003(3) 0.011(3) -0.005(3)
C6F 0.038(5) 0.030(5) 0.024(4) -0.005(4) 0.016(3) -0.002(3)
C7F 0.044(5) 0.025(4) 0.047(4) 0.003(4) 0.030(4) 0.001(4)
P1G 0.0340(12) 0.0466(14) 0.0342(11) 0.0033(11) 0.0139(10) 0.0132(10)
O3G 0.027(3) 0.056(3) 0.044(3) -0.007(2) 0.013(2) 0.015(3)
O5G 0.040(3) 0.038(3) 0.044(3) -0.001(3) 0.016(2) 0.012(2)
O3'G 0.029(3) 0.038(3) 0.031(3) -0.001(3) 0.009(2) 0.009(2)
O4'G 0.035(3) 0.043(3) 0.034(3) 0.002(3) 0.014(2) 0.005(2)
O5'G 0.041(3) 0.044(3) 0.034(3) 0.007(3) 0.013(2) 0.006(2)
O2G 0.038(3) 0.036(3) 0.105(4) 0.004(3) 0.039(3) 0.021(3)
O4G 0.049(3) 0.034(3) 0.062(3) -0.003(3) 0.031(3) -0.005(3)
N1G 0.027(3) 0.040(4) 0.036(3) -0.002(3) 0.015(3) 0.013(3)
N3G 0.032(4) 0.024(4) 0.063(4) -0.001(3) 0.026(3) 0.012(3)
C1'G 0.033(4) 0.042(5) 0.036(4) -0.005(4) 0.018(4) 0.012(4)
C2'G 0.028(4) 0.051(5) 0.036(4) 0.006(4) 0.021(3) 0.006(4)
C3'G 0.027(4) 0.040(5) 0.028(4) 0.005(4) 0.011(3) 0.014(4)
C4'G 0.046(5) 0.050(5) 0.036(4) 0.009(4) 0.025(4) 0.012(4)
C5'G 0.035(4) 0.031(4) 0.034(4) 0.003(4) 0.007(3) 0.007(4)
C2G 0.029(5) 0.036(5) 0.048(5) -0.003(4) 0.009(4) 0.016(4)
C4G 0.031(5) 0.024(4) 0.036(4) 0.003(4) 0.011(4) 0.008(3)
C5G 0.024(4) 0.027(4) 0.033(4) -0.005(3) 0.017(3) 0.000(3)
C6G 0.046(5) 0.023(4) 0.028(4) 0.000(4) 0.017(4) 0.005(3)
C7G 0.064(5) 0.032(5) 0.047(4) 0.008(4) 0.039(4) -0.004(4)
P1H 0.0326(17) 0.027(2) 0.0396(15) -0.0013(14) 0.0247(12) -0.0055(14)
O3H 0.043(4) 0.028(4) 0.040(4) 0.006(3) 0.028(3) 0.001(3)
O5H 0.040(4) 0.037(5) 0.063(4) 0.010(3) 0.040(3) 0.004(3)
O3'H 0.035(4) 0.023(4) 0.045(4) 0.002(3) 0.027(3) -0.003(3)
O4'H 0.025(3) 0.041(4) 0.030(3) -0.001(3) 0.014(3) -0.005(3)
O5'H 0.025(3) 0.046(4) 0.039(3) 0.006(3) 0.019(3) -0.008(3)
O2H 0.018(5) 0.020(4) 0.033(5) 0.005(3) 0.009(5) 0.002(3)
O4H 0.037(5) 0.039(5) 0.039(6) 0.023(4) 0.017(5) 0.016(4)
N1H 0.017(4) 0.036(5) 0.028(4) 0.006(3) 0.018(3) 0.001(3)
N3H 0.019(5) 0.027(5) 0.038(6) 0.006(3) 0.016(5) 0.001(4)
C1'H 0.026(5) 0.043(6) 0.027(5) 0.005(5) 0.015(4) 0.010(4)
C2'H 0.024(5) 0.034(5) 0.027(5) 0.005(4) 0.006(4) 0.002(4)
C3'H 0.019(5) 0.028(5) 0.029(5) 0.003(4) 0.012(4) -0.010(4)
C4'H 0.018(4) 0.031(6) 0.032(5) 0.006(4) 0.017(4) -0.002(4)
C5'H 0.019(4) 0.049(6) 0.029(4) 0.001(4) 0.005(4) -0.014(4)
C2H 0.021(5) 0.037(6) 0.015(5) 0.001(5) -0.001(4) -0.013(4)
C4H 0.038(6) 0.032(6) 0.013(5) -0.004(5) 0.000(5) 0.002(4)
C5H 0.022(5) 0.029(5) 0.026(5) 0.008(4) 0.007(4) 0.004(4)
C6H 0.025(5) 0.040(6) 0.018(5) -0.025(5) 0.008(4) -0.010(4)
C7H 0.040(7) 0.037(6) 0.043(6) -0.002(6) 0.023(6) 0.012(5)
Na1 0.074(3) 0.058(3) 0.049(3) 0.000 0.032(2) 0.000
Na2 0.034(2) 0.044(3) 0.039(2) 0.002(2) 0.0193(18) -0.003(2)
Na3 0.056(2) 0.058(2) 0.077(2) -0.0251(17) 0.0457(17) -0.0348(17)
Na4 0.0409(17) 0.0312(16) 0.0463(16) -0.0063(13) 0.0280(14) -0.0107(13)
Na5 0.027(3) 0.019(3) 0.047(3) -0.002(3) 0.022(3) -0.002(3)
Na6 0.032(3) 0.032(3) 0.034(3) 0.001(3) 0.017(3) 0.005(2)
Na60 0.039(3) 0.022(3) 0.039(3) 0.002(3) 0.007(3) 0.002(3)
Na7 0.039(2) 0.040(2) 0.051(2) -0.004(2) 0.016(2) -0.0125(19)
Na8 0.135(8) 0.099(7) 0.116(6) -0.001(6) 0.067(6) 0.008(5)
Na9 0.083(5) 0.057(4) 0.075(4) 0.012(4) 0.038(4) -0.006(4)
O1W 0.066(4) 0.063(4) 0.043(3) -0.034(3) 0.017(3) -0.007(3)
O2W 0.033(3) 0.052(3) 0.033(3) 0.000(2) 0.009(2) -0.005(2)
O3W 0.055(4) 0.032(4) 0.053(5) -0.004(3) 0.011(4) -0.011(4)
O4W 0.033(4) 0.029(4) 0.041(4) 0.003(3) 0.014(3) -0.008(3)
O5W 0.036(3) 0.047(3) 0.080(3) -0.014(3) 0.025(3) -0.019(3)
O7W 0.047(5) 0.046(5) 0.035(4) -0.024(4) 0.019(3) -0.013(3)
O8W 0.061(4) 0.039(3) 0.056(3) -0.023(3) 0.031(3) -0.007(3)
O9W 0.091(4) 0.041(3) 0.060(3) -0.023(3) 0.055(3) -0.019(3)
O10W 0.050(3) 0.042(3) 0.048(3) -0.021(3) 0.030(3) -0.014(2)
O11W 0.040(3) 0.040(3) 0.030(2) 0.003(2) 0.017(2) 0.004(2)
OW1 0.049(3) 0.024(3) 0.028(2) -0.002(2) 0.012(2) 0.007(2)
OW2 0.126(6) 0.089(6) 0.112(5) -0.004(5) 0.032(5) -0.011(5)

loop_
_atom_type_symbol
_atom_type_description
_atom_type_scat_dispersion_real
_atom_type_scat_dispersion_imag
_atom_type_scat_source
C C 0.0033 0.0016 'International Tables Vol C Tables 4.2.6.8 and 6.1.1.4'
H H 0.0000 0.0000 'International Tables Vol C Tables 4.2.6.8 and 6.1.1.4'
N N 0.0061 0.0033 'International Tables Vol C Tables 4.2.6.8 and 6.1.1.4'
O O 0.0106 0.0060 'International Tables Vol C Tables 4.2.6.8 and 6.1.1.4'
Na Na 0.0362 0.0249 'International Tables Vol C Tables 4.2.6.8 and 6.1.1.4'
P P 0.1023 0.0942 'International Tables Vol C Tables 4.2.6.8 and 6.1.1.4'

loop_
_geom_angle_atom_site_label_1
_geom_angle_atom_site_label_2
_geom_angle_atom_site_label_3
_geom_angle_site_symmetry_1
_geom_angle_site_symmetry_3
_geom_angle
_geom_angle_publ_flag
O3'A P1A O5'A . . 102.7(2) yes
O3'A P1A O3A . . 109.1(2) yes
O3'A P1A O5A . . 108.3(2) yes
O5'A P1A O3A . . 108.2(2) yes
O5'A P1A O5A . . 107.9(2) yes
O3A P1A O5A . . 119.3(2) yes
C3'A O3'A P1A . . 110.3(3) ?
C4'A O4'A C1'A . . 106.3(3) ?
C5'A O5'A P1A . . 117.9(3) ?
C2A O2A Na2 . . 153.4(4) ?
C2A O2A Na20 . . 173.7(5) ?
C2A N1A C6A . . 120.1(4) ?
C2A N1A C1'A . . 117.0(4) ?
C6A N1A C1'A . . 122.0(4) ?
C2A N3A C4A . . 127.0(4) ?
C2A N3A H3A . . 113.0 ?
C4A N3A H3A . . 119.3 ?
O4'A C1'A N1A . . 106.4(4) ?
O4'A C1'A C2'A . . 107.6(4) ?
N1A C1'A C2'A . . 116.0(4) ?
O4'A C1'A H1'A . . 108.9 ?
N1A C1'A H1'A . . 108.9 ?
C2'A C1'A H1'A . . 108.9 ?
C3'A C2'A C1'A . . 100.8(4) ?
C3'A C2'A H2'A . . 111.6 ?
C1'A C2'A H2'A . . 111.6 ?
C3'A C2'A H2'B . . 111.6 ?
C1'A C2'A H2'B . . 111.6 ?
H2'A C2'A H2'B . . 109.4 ?
O3'A C3'A C4'A . . 111.1(4) ?
O3'A C3'A C2'A . . 116.8(4) ?
C4'A C3'A C2'A . . 101.5(4) ?
O3'A C3'A H3'A . . 109.0 ?
C4'A C3'A H3'A . . 109.0 ?
C2'A C3'A H3'A . . 109.0 ?
O4'A C4'A C5'A . . 114.5(4) ?
O4'A C4'A C3'A . . 102.0(4) ?
C5'A C4'A C3'A . . 112.2(4) ?
O4'A C4'A H4'A . . 109.3 ?
C5'A C4'A H4'A . . 109.3 ?
C3'A C4'A H4'A . . 109.3 ?
O5'A C5'A C4'A . . 105.8(4) ?
O5'A C5'A H5'A . . 110.6 ?
C4'A C5'A H5'A . . 110.6 ?
O5'A C5'A H5'B . . 110.6 ?
C4'A C5'A H5'B . . 110.6 ?
H5'A C5'A H5'B . . 108.7 ?
O2A C2A N1A . . 122.2(5) ?
O2A C2A N3A . . 122.1(5) ?
N1A C2A N3A . . 115.7(4) ?
O4A C4A N3A . . 120.9(5) ?
O4A C4A C5A . . 124.2(5) ?
N3A C4A C5A . . 114.8(4) ?
C6A C5A C4A . . 118.2(4) ?
C6A C5A C7A . . 122.7(5) ?
C4A C5A C7A . . 119.1(4) ?
C5A C6A N1A . . 123.7(5) ?
C5A C6A H6A . . 118.1 ?
N1A C6A H6A . . 118.1 ?
C5A C7A H7A . . 109.5 ?
C5A C7A H7B . . 109.5 ?
H7A C7A H7B . . 109.5 ?
C5A C7A H7C . . 109.5 ?
H7A C7A H7C . . 109.5 ?
H7B C7A H7C . . 109.5 ?
O5B P1B O3B . . 118.7(3) yes
O5B P1B O5'B . . 107.8(2) yes
O3B P1B O5'B . . 109.8(2) yes
O5B P1B O3'B . . 106.8(2) yes
O3B P1B O3'B . . 109.4(2) yes
O5'B P1B O3'B . . 103.2(2) yes
P1B O5B Na3 . . 157.7(3) ?
C3'B O3'B P1B . . 112.9(4) ?
C4'B O4'B C1'B . . 105.5(4) ?
C5'B O5'B P1B . . 117.6(4) ?
C2B O2B Na6 . . 171.2(6) ?
C2B O2B Na60 . 2_656 97.4(5) ?
C2B N1B C6B . . 120.4(5) ?
C2B N1B C1'B . . 117.8(5) ?
C6B N1B C1'B . . 121.7(5) ?
C4B N3B C2B . . 126.9(6) ?
C4B N3B H3B . . 114.7 ?
C2B N3B H3B . . 118.2 ?
O4'B C1'B N1B . . 107.3(5) ?
O4'B C1'B C2'B . . 106.0(5) ?
N1B C1'B C2'B . . 117.0(5) ?
O4'B C1'B H1'B . . 108.8 ?
N1B C1'B H1'B . . 108.8 ?
C2'B C1'B H1'B . . 108.8 ?
C3'B C2'B C1'B . . 102.7(5) ?
C3'B C2'B H2'C . . 111.2 ?
C1'B C2'B H2'C . . 111.2 ?
C3'B C2'B H2'D . . 111.2 ?
C1'B C2'B H2'D . . 111.2 ?
H2'C C2'B H2'D . . 109.1 ?
O3'B C3'B C2'B . . 115.4(5) ?
O3'B C3'B C4'B . . 109.7(5) ?
C2'B C3'B C4'B . . 101.3(5) ?
O3'B C3'B H3'B . . 110.0 ?
C2'B C3'B H3'B . . 110.0 ?
C4'B C3'B H3'B . . 110.0 ?
O4'B C4'B C5'B . . 115.8(5) ?
O4'B C4'B C3'B . . 102.6(5) ?
C5'B C4'B C3'B . . 112.0(5) ?
O4'B C4'B H4'B . . 108.7 ?
C5'B C4'B H4'B . . 108.7 ?
C3'B C4'B H4'B . . 108.7 ?
O5'B C5'B C4'B . . 105.1(5) ?
O5'B C5'B H5'C . . 110.7 ?
C4'B C5'B H5'C . . 110.7 ?
O5'B C5'B H5'D . . 110.7 ?
C4'B C5'B H5'D . . 110.7 ?
H5'C C5'B H5'D . . 108.8 ?
O2B C2B N1B . . 123.3(6) ?
O2B C2B N3B . . 121.6(6) ?
N1B C2B N3B . . 115.0(6) ?
O4B C4B N3B . . 120.1(6) ?
O4B C4B C5B . . 124.9(6) ?
N3B C4B C5B . . 114.9(6) ?
C6B C5B C4B . . 118.1(6) ?
C6B C5B C7B . . 123.3(6) ?
C4B C5B C7B . . 118.6(5) ?
C5B C6B N1B . . 124.3(6) ?
C5B C6B H6B . . 117.8 ?
N1B C6B H6B . . 117.8 ?
C5B C7B H7D . . 109.5 ?
C5B C7B H7E . . 109.5 ?
H7D C7B H7E . . 109.5 ?
C5B C7B H7F . . 109.5 ?
H7D C7B H7F . . 109.5 ?
H7E C7B H7F . . 109.5 ?
O5C P1C O3C . . 120.0(3) yes
O5C P1C O3'C . . 108.0(3) yes
O3C P1C O3'C . . 109.6(3) yes
O5C P1C O5'C . . 106.3(3) yes
O3C P1C O5'C . . 108.4(3) yes
O3'C P1C O5'C . . 103.3(3) yes
O3C P1C Na60 . . 104.5(2) ?
O3'C P1C Na60 . . 117.9(2) ?
O5'C P1C Na60 . . 113.0(2) ?
P1C O5C Na60 . . 153.7(4) ?
C3'C O3'C P1C . . 112.6(4) ?
C4'C O4'C C1'C . . 104.6(5) ?
C4'C O4'C Na3 . . 124.6(4) ?
C1'C O4'C Na3 . . 115.1(4) ?
C5'C O5'C P1C . . 118.8(4) ?
C2C O2C Na4 . . 157.0(5) ?
C2C O2C Na3 . . 112.2(4) ?
Na4 O2C Na3 . . 86.20(17) ?
C2C N1C C6C . . 121.6(6) ?
C2C N1C C1'C . . 115.1(6) ?
C6C N1C C1'C . . 121.8(6) ?
C2C N3C C4C . . 127.5(7) ?
C2C N3C H3C . . 115.5 ?
C4C N3C H3C . . 116.6 ?
O4'C C1'C N1C . . 106.9(5) ?
O4'C C1'C C2'C . . 107.4(5) ?
N1C C1'C C2'C . . 117.2(6) ?
O4'C C1'C H1'C . . 108.4 ?
N1C C1'C H1'C . . 108.4 ?
C2'C C1'C H1'C . . 108.4 ?
C1'C C2'C C3'C . . 102.8(5) ?
C1'C C2'C H2'E . . 111.2 ?
C3'C C2'C H2'E . . 111.2 ?
C1'C C2'C H2'F . . 111.2 ?
C3'C C2'C H2'F . . 111.2 ?
H2'E C2'C H2'F . . 109.1 ?
O3'C C3'C C4'C . . 109.3(5) ?
O3'C C3'C C2'C . . 115.7(6) ?
C4'C C3'C C2'C . . 100.7(6) ?
O3'C C3'C H3'C . . 110.3 ?
C4'C C3'C H3'C . . 110.3 ?
C2'C C3'C H3'C . . 110.3 ?
O4'C C4'C C5'C . . 113.9(5) ?
O4'C C4'C C3'C . . 102.5(5) ?
C5'C C4'C C3'C . . 110.8(6) ?
O4'C C4'C H4'C . . 109.8 ?
C5'C C4'C H4'C . . 109.8 ?
C3'C C4'C H4'C . . 109.8 ?
O5'C C5'C C4'C . . 105.7(6) ?
O5'C C5'C H5'E . . 110.6 ?
C4'C C5'C H5'E . . 110.6 ?
O5'C C5'C H5'F . . 110.6 ?
C4'C C5'C H5'F . . 110.6 ?
H5'E C5'C H5'F . . 108.7 ?
O2C C2C N3C . . 122.1(7) ?
O2C C2C N1C . . 123.1(7) ?
N3C C2C N1C . . 114.8(6) ?
O4C C4C N3C . . 121.6(7) ?
O4C C4C C5C . . 124.6(6) ?
N3C C4C C5C . . 113.7(6) ?
C6C C5C C4C . . 120.1(6) ?
C6C C5C C7C . . 123.0(7) ?
C4C C5C C7C . . 116.9(6) ?
C5C C6C N1C . . 121.6(7) ?
C5C C6C H6C . . 119.2 ?
N1C C6C H6C . . 119.2 ?
C5C C7C H7G . . 109.5 ?
C5C C7C H7H . . 109.5 ?
H7G C7C H7H . . 109.5 ?
C5C C7C H7I . . 109.5 ?
H7G C7C H7I . . 109.5 ?
H7H C7C H7I . . 109.5 ?
O5D P1D O3D . . 119.5(3) yes
O5D P1D O5'D . . 106.9(3) yes
O3D P1D O5'D . . 108.7(3) yes
O5D P1D O3'D . . 107.0(3) yes
O3D P1D O3'D . . 110.8(3) yes
O5'D P1D O3'D . . 102.5(3) yes
C3'D O3'D P1D . . 112.7(4) ?
C4'D O4'D C1'D . . 104.4(4) ?
C5'D O5'D P1D . . 120.6(4) ?
C4D O4D Na4 . . 125.5(4) ?
C2D N1D C6D . . 120.8(6) ?
C2D N1D C1'D . . 117.4(5) ?
C6D N1D C1'D . . 121.6(5) ?
C2D N3D C4D . . 127.0(6) ?
C2D N3D H3D . . 120.9 ?
C4D N3D H3D . . 111.9 ?
O4'D C1'D N1D . . 107.3(5) ?
O4'D C1'D C2'D . . 107.7(5) ?
N1D C1'D C2'D . . 114.9(6) ?
O4'D C1'D H1'D . . 108.9 ?
N1D C1'D H1'D . . 108.9 ?
C2'D C1'D H1'D . . 108.9 ?
C3'D C2'D C1'D . . 101.9(5) ?
C3'D C2'D H2'G . . 111.4 ?
C1'D C2'D H2'G . . 111.4 ?
C3'D C2'D H2'H . . 111.4 ?
C1'D C2'D H2'H . . 111.4 ?
H2'G C2'D H2'H . . 109.2 ?
O3'D C3'D C4'D . . 111.1(5) ?
O3'D C3'D C2'D . . 115.9(5) ?
C4'D C3'D C2'D . . 101.0(5) ?
O3'D C3'D H3'D . . 109.5 ?
C4'D C3'D H3'D . . 109.5 ?
C2'D C3'D H3'D . . 109.5 ?
O4'D C4'D C5'D . . 116.3(5) ?
O4'D C4'D C3'D . . 101.6(5) ?
C5'D C4'D C3'D . . 110.8(5) ?
O4'D C4'D H4'D . . 109.3 ?
C5'D C4'D H4'D . . 109.3 ?
C3'D C4'D H4'D . . 109.3 ?
O5'D C5'D C4'D . . 105.5(5) ?
O5'D C5'D H5'G . . 110.6 ?
C4'D C5'D H5'G . . 110.6 ?
O5'D C5'D H5'H . . 110.6 ?
C4'D C5'D H5'H . . 110.6 ?
H5'G C5'D H5'H . . 108.8 ?
O2D C2D N3D . . 123.0(6) ?
O2D C2D N1D . . 123.5(7) ?
N3D C2D N1D . . 113.5(6) ?
O4D C4D N3D . . 119.0(6) ?
O4D C4D C5D . . 124.9(6) ?
N3D C4D C5D . . 116.1(6) ?
C6D C5D C4D . . 118.9(6) ?
C6D C5D C7D . . 121.5(6) ?
C4D C5D C7D . . 119.6(6) ?
C5D C6D N1D . . 123.6(6) ?
C5D C6D H6D . . 118.2 ?
N1D C6D H6D . . 118.2 ?
C5D C7D H7J . . 109.5 ?
C5D C7D H7K . . 109.5 ?
H7J C7D H7K . . 109.5 ?
C5D C7D H7L . . 109.5 ?
H7J C7D H7L . . 109.5 ?
H7K C7D H7L . . 109.5 ?
O5E P1E O3E . . 118.9(3) yes
O5E P1E O3'E . . 107.9(2) yes
O3E P1E O3'E . . 109.5(2) yes
O5E P1E O5'E . . 107.0(3) yes
O3E P1E O5'E . . 109.0(3) yes
O3'E P1E O5'E . . 103.5(2) yes
C3'E O3'E P1E . . 112.7(3) ?
C4'E O4'E C1'E . . 106.2(5) ?
C5'E O5'E P1E . . 120.1(4) ?
C5'E O5'E Na5 . . 89.5(3) ?
P1E O5'E Na5 . . 146.7(3) ?
C4E O4E Na80 . 4_546 133.8(6) ?
C6E N1E C2E . . 121.5(7) ?
C6E N1E C1'E . . 120.7(6) ?
C2E N1E C1'E . . 117.8(6) ?
C2E N3E C4E . . 126.7(6) ?
C2E N3E H3E . . 120.8 ?
C4E N3E H3E . . 110.8 ?
O4'E C1'E N1E . . 107.3(6) ?
O4'E C1'E C2'E . . 107.5(5) ?
N1E C1'E C2'E . . 116.5(6) ?
O4'E C1'E H1'E . . 108.4 ?
N1E C1'E H1'E . . 108.4 ?
C2'E C1'E H1'E . . 108.4 ?
C3'E C2'E C1'E . . 102.1(5) ?
C3'E C2'E H2'I . . 111.4 ?
C1'E C2'E H2'I . . 111.4 ?
C3'E C2'E H2'J . . 111.4 ?
C1'E C2'E H2'J . . 111.4 ?
H2'I C2'E H2'J . . 109.2 ?
O3'E C3'E C2'E . . 117.3(5) ?
O3'E C3'E C4'E . . 108.8(5) ?
C2'E C3'E C4'E . . 102.7(5) ?
O3'E C3'E H3'E . . 109.2 ?
C2'E C3'E H3'E . . 109.2 ?
C4'E C3'E H3'E . . 109.2 ?
O4'E C4'E C5'E . . 115.6(6) ?
O4'E C4'E C3'E . . 101.2(5) ?
C5'E C4'E C3'E . . 111.7(5) ?
O4'E C4'E H4'E . . 109.3 ?
C5'E C4'E H4'E . . 109.3 ?
C3'E C4'E H4'E . . 109.3 ?
O5'E C5'E C4'E . . 105.9(6) ?
O5'E C5'E Na5 . . 61.9(3) ?
C4'E C5'E Na5 . . 141.7(6) ?
O5'E C5'E H5'I . . 110.6 ?
C4'E C5'E H5'I . . 110.6 ?
Na5 C5'E H5'I . . 107.7 ?
O5'E C5'E H5'J . . 110.6 ?
C4'E C5'E H5'J . . 110.6 ?
Na5 C5'E H5'J . . 52.6 ?
H5'I C5'E H5'J . . 108.7 ?
O2E C2E N3E . . 123.6(6) ?
O2E C2E N1E . . 122.5(8) ?
N3E C2E N1E . . 113.9(7) ?
O4E C4E N3E . . 117.9(7) ?
O4E C4E C5E . . 127.0(8) ?
N3E C4E C5E . . 115.0(8) ?
C6E C5E C4E . . 118.3(7) ?
C6E C5E C7E . . 123.6(6) ?
C4E C5E C7E . . 118.1(7) ?
C5E C6E N1E . . 124.0(6) ?
C5E C6E H6E . . 118.0 ?
N1E C6E H6E . . 118.0 ?
C5E C7E H7M . . 109.5 ?
C5E C7E H7N . . 109.5 ?
H7M C7E H7N . . 109.5 ?
C5E C7E H7O . . 109.5 ?
H7M C7E H7O . . 109.5 ?
H7N C7E H7O . . 109.5 ?
O3F P1F O5F . . 118.9(3) yes
O3F P1F O5'F . . 110.1(3) yes
O5F P1F O5'F . . 106.8(3) yes
O3F P1F O3'F . . 110.2(3) yes
O5F P1F O3'F . . 105.8(3) yes
O5'F P1F O3'F . . 104.0(2) yes
O3F P1F Na9 . 2_657 45.3(2) ?
O5F P1F Na9 . 2_657 74.0(2) ?
O5'F P1F Na9 . 2_657 133.0(2) ?
O3'F P1F Na9 . 2_657 121.4(2) ?
P1F O3F Na9 . 2_657 108.6(3) ?
P1F O5F Na91 . 2_657 124.6(4) ?
P1F O5F Na90 . 2_657 112.6(5) ?
C3'F O3'F P1F . . 112.5(4) ?
C3'F O3'F Na8 . . 125.4(4) ?
P1F O3'F Na8 . . 114.4(3) ?
C4'F O4'F C1'F . . 104.5(4) ?
C5'F O5'F P1F . . 119.5(4) ?
C2F N1F C6F . . 120.5(6) ?
C2F N1F C1'F . . 116.6(6) ?
C6F N1F C1'F . . 121.8(5) ?
C2F N3F C4F . . 127.8(6) ?
C2F N3F H3F . . 116.2 ?
C4F N3F H3F . . 115.0 ?
O4'F C1'F N1F . . 106.4(5) ?
O4'F C1'F C2'F . . 107.5(5) ?
N1F C1'F C2'F . . 116.9(6) ?
O4'F C1'F H1'F . . 108.6 ?
N1F C1'F H1'F . . 108.6 ?
C2'F C1'F H1'F . . 108.6 ?
C3'F C2'F C1'F . . 101.9(5) ?
C3'F C2'F H2'K . . 111.4 ?
C1'F C2'F H2'K . . 111.4 ?
C3'F C2'F H2'L . . 111.4 ?
C1'F C2'F H2'L . . 111.4 ?
H2'K C2'F H2'L . . 109.2 ?
O3'F C3'F C4'F . . 108.9(5) ?
O3'F C3'F C2'F . . 116.2(5) ?
C4'F C3'F C2'F . . 101.8(5) ?
O3'F C3'F H3'F . . 109.8 ?
C4'F C3'F H3'F . . 109.8 ?
C2'F C3'F H3'F . . 109.8 ?
O4'F C4'F C5'F . . 114.3(5) ?
O4'F C4'F C3'F . . 102.5(5) ?
C5'F C4'F C3'F . . 111.1(5) ?
O4'F C4'F H4'F . . 109.6 ?
C5'F C4'F H4'F . . 109.6 ?
C3'F C4'F H4'F . . 109.6 ?
O5'F C5'F C4'F . . 106.8(5) ?
O5'F C5'F H5'K . . 110.4 ?
C4'F C5'F H5'K . . 110.4 ?
O5'F C5'F H5'L . . 110.4 ?
C4'F C5'F H5'L . . 110.4 ?
H5'K C5'F H5'L . . 108.6 ?
O2F C2F N3F . . 121.9(6) ?
O2F C2F N1F . . 123.5(6) ?
N3F C2F N1F . . 114.7(6) ?
O4F C4F N3F . . 119.2(6) ?
O4F C4F C5F . . 126.2(6) ?
N3F C4F C5F . . 114.5(6) ?
C6F C5F C4F . . 119.0(6) ?
C6F C5F C7F . . 122.6(6) ?
C4F C5F C7F . . 118.4(6) ?
C5F C6F N1F . . 123.4(6) ?
C5F C6F H6F . . 118.3 ?
N1F C6F H6F . . 118.3 ?
C5F C7F H7P . . 109.5 ?
C5F C7F H7Q . . 109.5 ?
H7P C7F H7Q . . 109.5 ?
C5F C7F H7R . . 109.5 ?
H7P C7F H7R . . 109.5 ?
H7Q C7F H7R . . 109.5 ?
O5G P1G O3G . . 118.5(3) yes
O5G P1G O5'G . . 106.2(2) yes
O3G P1G O5'G . . 109.7(2) yes
O5G P1G O3'G . . 107.7(3) yes
O3G P1G O3'G . . 109.8(3) yes
O5'G P1G O3'G . . 103.8(2) yes
C3'G O3'G P1G . . 110.1(4) ?
C1'G O4'G C4'G . . 106.3(5) ?
C5'G O5'G P1G . . 118.1(4) ?
C2G O2G Na81 . . 158.9(6) ?
C2G O2G Na9 . . 130.8(5) ?
C2G O2G Na80 . . 141.0(5) ?
C6G N1G C2G . . 119.2(6) ?
C6G N1G C1'G . . 120.3(6) ?
C2G N1G C1'G . . 120.4(6) ?
C2G N3G C4G . . 126.3(6) ?
C2G N3G H3G . . 112.6 ?
C4G N3G H3G . . 120.8 ?
O4'G C1'G N1G . . 107.0(5) ?
O4'G C1'G C2'G . . 107.7(6) ?
N1G C1'G C2'G . . 114.7(5) ?
O4'G C1'G H1'G . . 109.1 ?
N1G C1'G H1'G . . 109.1 ?
C2'G C1'G H1'G . . 109.1 ?
C3'G C2'G C1'G . . 101.2(5) ?
C3'G C2'G H2'M . . 111.5 ?
C1'G C2'G H2'M . . 111.5 ?
C3'G C2'G H2'N . . 111.5 ?
C1'G C2'G H2'N . . 111.5 ?
H2'M C2'G H2'N . . 109.4 ?
O3'G C3'G C4'G . . 110.5(5) ?
O3'G C3'G C2'G . . 115.0(5) ?
C4'G C3'G C2'G . . 101.9(5) ?
O3'G C3'G H3'G . . 109.7 ?
C4'G C3'G H3'G . . 109.7 ?
C2'G C3'G H3'G . . 109.7 ?
O4'G C4'G C3'G . . 103.0(5) ?
O4'G C4'G C5'G . . 115.4(6) ?
C3'G C4'G C5'G . . 111.3(6) ?
O4'G C4'G H4'G . . 109.0 ?
C3'G C4'G H4'G . . 109.0 ?
C5'G C4'G H4'G . . 109.0 ?
O5'G C5'G C4'G . . 105.5(5) ?
O5'G C5'G H5'M . . 110.6 ?
C4'G C5'G H5'M . . 110.6 ?
O5'G C5'G H5'N . . 110.6 ?
C4'G C5'G H5'N . . 110.6 ?
H5'M C5'G H5'N . . 108.8 ?
O2G C2G N3G . . 122.3(7) ?
O2G C2G N1G . . 121.3(7) ?
N3G C2G N1G . . 116.4(6) ?
O4G C4G N3G . . 120.0(6) ?
O4G C4G C5G . . 123.9(6) ?
N3G C4G C5G . . 116.0(6) ?
C6G C5G C4G . . 117.3(6) ?
C6G C5G C7G . . 121.9(6) ?
C4G C5G C7G . . 120.8(6) ?
C5G C6G N1G . . 124.6(6) ?
C5G C6G H6G . . 117.7 ?
N1G C6G H6G . . 117.7 ?
C5G C7G H7S . . 109.5 ?
C5G C7G H7T . . 109.5 ?
H7S C7G H7T . . 109.5 ?
C5G C7G H7U . . 109.5 ?
H7S C7G H7U . . 109.5 ?
H7T C7G H7U . . 109.5 ?
O5H P1H O3H . . 118.5(3) yes
O5H P1H O5'H . . 106.3(3) yes
O3H P1H O5'H . . 109.4(3) yes
O5H P1H O3'H . . 108.0(3) yes
O3H P1H O3'H . . 109.8(3) yes
O5'H P1H O3'H . . 103.9(2) yes
C3'H O3'H P1H . . 112.6(3) ?
C4'H O4'H C1'H . . 103.9(4) ?
C5'H O5'H P1H . . 120.1(3) ?
C2H N1H C6H . . 120.7(4) ?
C2H N1H C1'H . . 118.0(4) ?
C6H N1H C1'H . . 121.1(4) ?
C2H N3H C4H . . 127.0(4) ?
C2H N3H H3H . . 117.1 ?
C4H N3H H3H . . 115.7 ?
O4'H C1'H N1H . . 105.7(4) ?
O4'H C1'H C2'H . . 106.9(4) ?
N1H C1'H C2'H . . 116.7(4) ?
O4'H C1'H H1'H . . 109.1 ?
N1H C1'H H1'H . . 109.1 ?
C2'H C1'H H1'H . . 109.1 ?
C3'H C2'H C1'H . . 102.7(4) ?
C3'H C2'H H2'O . . 111.2 ?
C1'H C2'H H2'O . . 111.2 ?
C3'H C2'H H2'P . . 111.2 ?
C1'H C2'H H2'P . . 111.2 ?
H2'O C2'H H2'P . . 109.1 ?
O3'H C3'H C4'H . . 110.2(4) ?
O3'H C3'H C2'H . . 116.6(4) ?
C4'H C3'H C2'H . . 103.0(4) ?
O3'H C3'H H3'H . . 108.9 ?
C4'H C3'H H3'H . . 108.9 ?
C2'H C3'H H3'H . . 108.9 ?
O4'H C4'H C5'H . . 115.7(5) ?
O4'H C4'H C3'H . . 102.6(4) ?
C5'H C4'H C3'H . . 110.8(4) ?
O4'H C4'H H4'H . . 109.2 ?
C5'H C4'H H4'H . . 109.2 ?
C3'H C4'H H4'H . . 109.2 ?
O5'H C5'H C4'H . . 104.8(4) ?
O5'H C5'H H5'O . . 110.8 ?
C4'H C5'H H5'O . . 110.8 ?
O5'H C5'H H5'P . . 110.8 ?
C4'H C5'H H5'P . . 110.8 ?
H5'O C5'H H5'P . . 108.9 ?
O2H C2H N1H . . 123.5(5) ?
O2H C2H N3H . . 121.2(5) ?
N1H C2H N3H . . 115.4(5) ?
O4H C4H N3H . . 121.1(5) ?
O4H C4H C5H . . 123.8(5) ?
N3H C4H C5H . . 115.1(5) ?
C6H C5H C4H . . 118.0(5) ?
C6H C5H C7H . . 123.3(5) ?
C4H C5H C7H . . 118.4(5) ?
C5H C6H N1H . . 123.6(5) ?
C5H C6H H6H . . 118.2 ?
N1H C6H H6H . . 118.2 ?
C5H C7H H7V . . 109.5 ?
C5H C7H H7X . . 109.5 ?
H7V C7H H7X . . 109.5 ?
C5H C7H H7Y . . 109.5 ?
H7V C7H H7Y . . 109.5 ?
H7X C7H H7Y . . 109.5 ?
O5I P1I O3I . . 118.6(4) ?
O5I P1I O5'I . . 106.8(4) ?
O3I P1I O5'I . . 109.2(4) ?
O5I P1I O3'I . . 107.7(4) ?
O3I P1I O3'I . . 109.5(4) ?
O5'I P1I O3'I . . 104.0(3) ?
C3'I O3'I P1I . . 112.0(4) ?
C4'I O4'I C1'I . . 105.2(4) ?
C5'I O5'I P1I . . 120.2(5) ?
C2I N1I C6I . . 120.0(5) ?
C2I N1I C1'I . . 117.4(5) ?
C6I N1I C1'I . . 120.8(5) ?
C2I N3I C4I . . 126.9(5) ?
C2I N3I H3I . . 132.1 ?
C4I N3I H3I . . 100.7 ?
O4'I C1'I N1I . . 105.7(5) ?
O4'I C1'I C2'I . . 107.4(4) ?
N1I C1'I C2'I . . 116.3(5) ?
O4'I C1'I H1'I . . 109.1 ?
N1I C1'I H1'I . . 109.1 ?
C2'I C1'I H1'I . . 109.1 ?
C3'I C2'I C1'I . . 102.3(4) ?
C3'I C2'I H2'Q . . 111.3 ?
C1'I C2'I H2'Q . . 111.3 ?
C3'I C2'I H2'R . . 111.3 ?
C1'I C2'I H2'R . . 111.3 ?
H2'Q C2'I H2'R . . 109.2 ?
O3'I C3'I C4'I . . 110.1(5) ?
O3'I C3'I C2'I . . 116.6(5) ?
C4'I C3'I C2'I . . 102.7(5) ?
O3'I C3'I H3'I . . 109.0 ?
C4'I C3'I H3'I . . 109.0 ?
C2'I C3'I H3'I . . 109.0 ?
O4'I C4'I C5'I . . 114.9(6) ?
O4'I C4'I C3'I . . 102.5(4) ?
C5'I C4'I C3'I . . 110.7(5) ?
O4'I C4'I H4'I . . 109.5 ?
C5'I C4'I H4'I . . 109.5 ?
C3'I C4'I H4'I . . 109.5 ?
O5'I C5'I C4'I . . 105.4(5) ?
O5'I C5'I H5'Q . . 110.7 ?
C4'I C5'I H5'Q . . 110.7 ?
O5'I C5'I H5'R . . 110.7 ?
C4'I C5'I H5'R . . 110.7 ?
H5'Q C5'I H5'R . . 108.8 ?
O2I C2I N1I . . 123.0(6) ?
O2I C2I N3I . . 121.5(6) ?
N1I C2I N3I . . 115.3(5) ?
O4I C4I N3I . . 120.9(6) ?
O4I C4I C5I . . 123.8(6) ?
N3I C4I C5I . . 114.9(5) ?
C6I C5I C4I . . 117.8(5) ?
C6I C5I C7I . . 122.8(7) ?
C4I C5I C7I . . 118.5(6) ?
C5I C6I N1I . . 123.3(6) ?
C5I C6I H6I . . 118.4 ?
N1I C6I H6I . . 118.4 ?
C5I C7I H71 . . 109.5 ?
C5I C7I H72 . . 109.5 ?
H71 C7I H72 . . 109.5 ?
C5I C7I H73 . . 109.5 ?
H71 C7I H73 . . 109.5 ?
H72 C7I H73 . . 109.5 ?
O1W Na1 O1W 2_657 . 157.8(3) ?
O1W Na1 O3X 2_657 2_657 103.7(6) ?
O1W Na1 O3X . 2_657 85.8(6) ?
O1W Na1 O3X 2_657 . 85.8(6) ?
O1W Na1 O3X . . 103.7(6) ?
O3X Na1 O3X 2_657 . 129.8(12) ?
O1W Na1 O2W 2_657 2_657 71.71(16) ?
O1W Na1 O2W . 2_657 91.19(18) ?
O3X Na1 O2W 2_657 2_657 78.1(6) ?
O3X Na1 O2W . 2_657 148.6(6) ?
O1W Na1 O2W 2_657 . 91.18(18) ?
O1W Na1 O2W . . 71.71(16) ?
O3X Na1 O2W 2_657 . 148.6(6) ?
O3X Na1 O2W . . 78.1(6) ?
O2W Na1 O2W 2_657 . 80.7(2) ?
O1W Na1 O3W 2_657 . 100.48(18) ?
O1W Na1 O3W . . 86.17(19) ?
O2W Na1 O3W 2_657 . 147.1(2) ?
O2W Na1 O3W . . 67.41(19) ?
O1W Na1 O3W 2_657 2_657 86.17(19) ?
O1W Na1 O3W . 2_657 100.48(18) ?
O2W Na1 O3W 2_657 2_657 67.41(19) ?
O2W Na1 O3W . 2_657 147.1(2) ?
O3W Na1 O3W . 2_657 145.2(3) ?
O1W Na1 O30X 2_657 1_545 133.1(5) ?
O1W Na1 O30X . 1_545 69.0(5) ?
O3X Na1 O30X 2_657 1_545 64.2(7) ?
O3X Na1 O30X . 1_545 73.5(7) ?
O2W Na1 O30X 2_657 1_545 137.9(4) ?
O2W Na1 O30X . 1_545 123.4(4) ?
O1W Na1 O30X 2_657 2_647 69.0(5) ?
O1W Na1 O30X . 2_647 133.1(5) ?
O3X Na1 O30X 2_657 2_647 73.5(7) ?
O3X Na1 O30X . 2_647 64.2(7) ?
O2W Na1 O30X 2_657 2_647 123.4(4) ?
O2W Na1 O30X . 2_647 137.9(4) ?
O30X Na1 O30X 1_545 2_647 64.1(9) ?
O1W Na1 Na20 2_657 2_657 56.6(3) ?
O1W Na1 Na20 . 2_657 124.6(2) ?
O3X Na1 Na20 2_657 2_657 48.6(6) ?
O3X Na1 Na20 . 2_657 128.4(6) ?
O2W Na1 Na20 2_657 2_657 55.0(3) ?
O2W Na1 Na20 . 2_657 130.2(3) ?
O30X Na1 Na20 1_545 2_657 105.7(5) ?
O30X Na1 Na20 2_647 2_657 69.5(5) ?
O1W Na1 Na20 2_657 . 124.6(2) ?
O1W Na1 Na20 . . 56.6(3) ?
O3X Na1 Na20 2_657 . 128.4(6) ?
O3X Na1 Na20 . . 48.6(6) ?
O2W Na1 Na20 2_657 . 130.2(3) ?
O2W Na1 Na20 . . 55.0(3) ?
O30X Na1 Na20 1_545 . 69.5(5) ?
O30X Na1 Na20 2_647 . 105.7(5) ?
Na20 Na1 Na20 2_657 . 174.6(5) ?
O2A Na2 O2W . . 101.01(19) ?
O2A Na2 O4W . . 88.9(2) ?
O2W Na2 O4W . . 169.5(3) ?
O2A Na2 O1W . . 173.0(3) ?
O2W Na2 O1W . . 76.14(18) ?
O4W Na2 O1W . . 94.4(2) ?
O2A Na2 O3W . . 93.9(2) ?
O2W Na2 O3W . . 75.0(2) ?
O4W Na2 O3W . . 101.2(3) ?
O1W Na2 O3W . . 91.5(2) ?
O2A Na2 O5W . . 89.30(19) ?
O2W Na2 O5W . . 97.7(2) ?
O4W Na2 O5W . . 85.7(2) ?
O1W Na2 O5W . . 84.82(19) ?
O3W Na2 O5W . . 172.5(2) ?
O2A Na2 Na1 . . 136.47(17) ?
O2W Na2 Na1 . . 50.16(14) ?
O4W Na2 Na1 . . 119.8(2) ?
O1W Na2 Na1 . . 45.98(11) ?
O3W Na2 Na1 . . 51.48(17) ?
O5W Na2 Na1 . . 122.28(17) ?
O2A Na2 H2W . . 153.2 ?
O2W Na2 H2W . . 66.7 ?
O4W Na2 H2W . . 105.6 ?
O1W Na2 H2W . . 19.9 ?
O3W Na2 H2W . . 104.9 ?
O5W Na2 H2W . . 69.9 ?
Na1 Na2 H2W . . 54.2 ?
O2A Na2 H3W . . 107.4 ?
O2W Na2 H3W . . 18.3 ?
O4W Na2 H3W . . 158.4 ?
O1W Na2 H3W . . 68.0 ?
O3W Na2 H3W . . 91.9 ?
O5W Na2 H3W . . 80.7 ?
Na1 Na2 H3W . . 56.8 ?
H2W Na2 H3W . . 54.0 ?
O2A Na2 H5W . . 76.1 ?
O2W Na2 H5W . . 70.0 ?
O4W Na2 H5W . . 109.8 ?
O1W Na2 H5W . . 108.4 ?
O3W Na2 H5W . . 20.2 ?
O5W Na2 H5W . . 158.2 ?
Na1 Na2 H5W . . 64.1 ?
H2W Na2 H5W . . 117.9 ?
H3W Na2 H5W . . 88.2 ?
O2A Na2 H8W . . 70.6 ?
O2W Na2 H8W . . 171.5 ?
O4W Na2 H8W . . 18.5 ?
O1W Na2 H8W . . 112.3 ?
O3W Na2 H8W . . 104.2 ?
O5W Na2 H8W . . 83.3 ?
Na1 Na2 H8W . . 135.9 ?
H2W Na2 H8W . . 121.2 ?
H3W Na2 H8W . . 163.8 ?
H5W Na2 H8W . . 106.4 ?
O2A Na20 O6X . . 114.3(6) ?
O2A Na20 O3X . . 118.9(8) ?
O6X Na20 O3X . . 79.0(8) ?
O2A Na20 O4X . . 74.4(7) ?
O6X Na20 O4X . . 82.8(9) ?
O3X Na20 O4X . . 160.8(12) ?
O2A Na20 O2W . . 87.1(4) ?
O6X Na20 O2W . . 152.2(6) ?
O3X Na20 O2W . . 74.9(7) ?
O4X Na20 O2W . . 121.7(10) ?
O2A Na20 O1W . . 128.9(7) ?
O6X Na20 O1W . . 109.5(6) ?
O3X Na20 O1W . . 93.9(7) ?
O4X Na20 O1W . . 86.4(7) ?
O2W Na20 O1W . . 63.5(3) ?
O2A Na20 Na1 . . 135.9(5) ?
O6X Na20 Na1 . . 104.8(6) ?
O3X Na20 Na1 . . 49.1(6) ?
O4X Na20 Na1 . . 132.0(8) ?
O2W Na20 Na1 . . 49.8(2) ?
O1W Na20 Na1 . . 46.1(2) ?
O8W Na3 O5W . . 114.5(2) ?
O8W Na3 O5B . . 87.03(17) ?
O5W Na3 O5B . . 95.51(18) ?
O8W Na3 O7X . . 112.4(10) ?
O5W Na3 O7X . . 81.6(9) ?
O5B Na3 O7X . . 159.8(10) ?
O8W Na3 O4'C . . 135.99(19) ?
O5W Na3 O4'C . . 108.86(18) ?
O5B Na3 O4'C . . 81.35(17) ?
O7X Na3 O4'C . . 80.7(10) ?
O8W Na3 O7W . . 76.37(19) ?
O5W Na3 O7W . . 74.98(18) ?
O5B Na3 O7W . . 154.8(2) ?
O4'C Na3 O7W . . 123.68(19) ?
O8W Na3 O2C . . 79.94(17) ?
O5W Na3 O2C . . 140.15(18) ?
O5B Na3 O2C . . 123.14(19) ?
O7X Na3 O2C . . 58.8(9) ?
O4'C Na3 O2C . . 71.75(17) ?
O7W Na3 O2C . . 72.89(17) ?
O8W Na3 Na4 . . 43.27(13) ?
O5W Na3 Na4 . . 155.78(18) ?
O5B Na3 Na4 . . 92.74(14) ?
O7X Na3 Na4 . . 97.9(9) ?
O4'C Na3 Na4 . . 94.87(14) ?
O7W Na3 Na4 . . 88.04(14) ?
O2C Na3 Na4 . . 43.34(11) ?
O8W Na3 H16W . . 19.1 ?
O5W Na3 H16W . . 104.0 ?
O5B Na3 H16W . . 71.5 ?
O7X Na3 H16W . . 128.7 ?
O4'C Na3 H16W . . 138.9 ?
O7W Na3 H16W . . 88.0 ?
O2C Na3 H16W . . 97.8 ?
Na4 Na3 H16W . . 57.4 ?
O9W Na4 O11W . . 94.25(17) ?
O9W Na4 O10W . . 163.08(18) ?
O11W Na4 O10W . . 98.25(16) ?
O9W Na4 O2C . . 81.29(17) ?
O11W Na4 O2C . . 174.98(19) ?
O10W Na4 O2C . . 86.57(17) ?
O9W Na4 O8W . . 81.29(18) ?
O11W Na4 O8W . . 96.90(17) ?
O10W Na4 O8W . . 85.91(17) ?
O2C Na4 O8W . . 84.75(17) ?
O9W Na4 O4D . . 110.24(18) ?
O11W Na4 O4D . . 86.86(16) ?
O10W Na4 O4D . . 81.91(17) ?
O2C Na4 O4D . . 92.50(18) ?
O8W Na4 O4D . . 167.7(2) ?
O9W Na4 Na3 . . 97.90(14) ?
O11W Na4 Na3 . . 133.01(14) ?
O10W Na4 Na3 . . 65.20(12) ?
O2C Na4 Na3 . . 50.46(13) ?
O8W Na4 Na3 . . 41.49(13) ?
O4D Na4 Na3 . . 129.43(15) ?
O9W Na4 H15W . . 63.9 ?
O11W Na4 H15W . . 92.3 ?
O10W Na4 H15W . . 104.1 ?
O2C Na4 H15W . . 87.8 ?
O8W Na4 H15W . . 18.2 ?
O4D Na4 H15W . . 174.0 ?
Na3 Na4 H15W . . 54.6 ?
O9W Na4 H19W . . 179.0 ?
O11W Na4 H19W . . 85.3 ?
O10W Na4 H19W . . 17.9 ?
O2C Na4 H19W . . 99.1 ?
O8W Na4 H19W . . 99.6 ?
O4D Na4 H19W . . 68.9 ?
Na3 Na4 H19W . . 83.1 ?
H15W Na4 H19W . . 117.0 ?
O9W Na4 H21W . . 97.5 ?
O11W Na4 H21W . . 18.8 ?
O10W Na4 H21W . . 90.9 ?
O2C Na4 H21W . . 163.9 ?
O8W Na4 H21W . . 79.2 ?
O4D Na4 H21W . . 102.9 ?
Na3 Na4 H21W . . 114.3 ?
H15W Na4 H21W . . 77.3 ?
H19W Na4 H21W . . 82.4 ?
O9W Na4 H21X . . 79.4 ?
O11W Na4 H21X . . 20.0 ?
O10W Na4 H21X . . 115.2 ?
O2C Na4 H21X . . 155.1 ?
O8W Na4 H21X . . 107.6 ?
O4D Na4 H21X . . 79.6 ?
Na3 Na4 H21X . . 148.3 ?
H15W Na4 H21X . . 97.6 ?
H19W Na4 H21X . . 99.9 ?
H21W Na4 H21X . . 36.7 ?
O14W Na5 O12W . . 103.7(4) ?
O14W Na5 O11W . . 167.8(4) ?
O12W Na5 O11W . . 87.2(3) ?
O14W Na5 O13W . . 90.7(3) ?
O12W Na5 O13W . . 99.1(4) ?
O11W Na5 O13W . . 93.0(3) ?
O14W Na5 O5D . 4_546 76.0(3) ?
O12W Na5 O5D . 4_546 86.1(3) ?
O11W Na5 O5D . 4_546 99.7(2) ?
O13W Na5 O5D . 4_546 166.6(3) ?
O14W Na5 O5'E . . 81.4(3) ?
O12W Na5 O5'E . . 168.5(3) ?
O11W Na5 O5'E . . 88.9(2) ?
O13W Na5 O5'E . . 70.3(3) ?
O5D Na5 O5'E 4_546 . 105.2(2) ?
O14W Na5 C5'E . . 94.0(3) ?
O12W Na5 C5'E . . 156.8(3) ?
O11W Na5 C5'E . . 74.1(2) ?
O13W Na5 C5'E . . 95.7(3) ?
O5D Na5 C5'E 4_546 . 83.6(2) ?
O5'E Na5 C5'E . . 28.57(15) ?
O14W Na5 H21X . . 149.9 ?
O12W Na5 H21X . . 95.0 ?
O11W Na5 H21X . . 19.8 ?
O13W Na5 H21X . . 109.6 ?
O5D Na5 H21X 4_546 . 82.0 ?
O5'E Na5 H21X . . 84.8 ?
C5'E Na5 H21X . . 63.0 ?
O17W Na6 O19W 2_656 . 115.3(5) ?
O17W Na6 O2B 2_656 . 152.4(4) ?
O19W Na6 O2B . . 89.0(5) ?
O17W Na6 O15W 2_656 . 107.6(4) ?
O19W Na6 O15W . . 95.5(5) ?
O2B Na6 O15W . . 81.2(3) ?
O17W Na6 O18W 2_656 2_656 92.3(4) ?
O19W Na6 O18W . 2_656 109.3(5) ?
O2B Na6 O18W . 2_656 66.1(3) ?
O15W Na6 O18W . 2_656 137.8(3) ?
O17W Na6 O17W 2_656 . 61.1(4) ?
O19W Na6 O17W . . 176.1(5) ?
O2B Na6 O17W . . 94.1(3) ?
O15W Na6 O17W . . 87.4(3) ?
O18W Na6 O17W 2_656 . 70.0(3) ?
O17W Na6 O16W 2_656 . 33.7(3) ?
O19W Na6 O16W . . 84.1(6) ?
O2B Na6 O16W . . 173.0(4) ?
O15W Na6 O16W . . 100.0(5) ?
O18W Na6 O16W 2_656 . 115.8(4) ?
O17W Na6 O16W . . 92.8(4) ?
O17W Na6 O18W 2_656 . 77.8(4) ?
O19W Na6 O18W . . 99.5(5) ?
O2B Na6 O18W . . 85.8(3) ?
O15W Na6 O18W . . 160.0(3) ?
O18W Na6 O18W 2_656 . 22.9(4) ?
O17W Na6 O18W . . 78.4(3) ?
O16W Na6 O18W . . 94.8(4) ?
O17W Na6 Na6 2_656 2_656 48.3(3) ?
O19W Na6 Na6 . 2_656 141.7(5) ?
O2B Na6 Na6 . 2_656 104.6(2) ?
O15W Na6 Na6 . 2_656 121.7(3) ?
O18W Na6 Na6 2_656 2_656 49.6(3) ?
O17W Na6 Na6 . 2_656 35.0(2) ?
O16W Na6 Na6 . 2_656 80.7(4) ?
O18W Na6 Na6 . 2_656 47.6(2) ?
O17W Na6 Na7 2_656 . 80.4(3) ?
O19W Na6 Na7 . . 40.0(5) ?
O2B Na6 Na7 . . 126.7(2) ?
O15W Na6 Na7 . . 88.4(2) ?
O18W Na6 Na7 2_656 . 132.3(3) ?
O17W Na6 Na7 . . 137.7(3) ?
O16W Na6 Na7 . . 46.8(3) ?
O18W Na6 Na7 . . 111.6(3) ?
Na6 Na6 Na7 2_656 . 124.7(2) ?
O23X Na60 O5C . . 117.7(9) ?
O23X Na60 O19X . . 82.3(9) ?
O5C Na60 O19X . . 90.2(4) ?
O23X Na60 O16X . . 35.3(9) ?
O5C Na60 O16X . . 82.6(3) ?
O19X Na60 O16X . . 77.4(4) ?
O23X Na60 O2B . 2_656 103.0(8) ?
O5C Na60 O2B . 2_656 96.8(3) ?
O19X Na60 O2B . 2_656 167.9(4) ?
O16X Na60 O2B . 2_656 113.3(3) ?
O23X Na60 P1C . . 107.2(9) ?
O5C Na60 P1C . . 10.74(15) ?
O19X Na60 P1C . . 86.1(3) ?
O16X Na60 P1C . . 72.0(2) ?
O2B Na60 P1C 2_656 . 102.36(17) ?
O23X Na60 Na70 . . 35.9(8) ?
O5C Na60 Na70 . . 95.9(3) ?
O19X Na60 Na70 . . 51.6(4) ?
O16X Na60 Na70 . . 29.0(3) ?
O2B Na60 Na70 2_656 . 136.8(3) ?
P1C Na60 Na70 . . 85.6(2) ?
O23X Na60 Na60 . 2_656 128.8(9) ?
O5C Na60 Na60 . 2_656 113.47(19) ?
O19X Na60 Na60 . 2_656 99.0(4) ?
O16X Na60 Na60 . 2_656 163.7(2) ?
O2B Na60 Na60 2_656 2_656 69.07(17) ?
P1C Na60 Na60 . 2_656 123.94(9) ?
Na70 Na60 Na60 . 2_656 139.4(3) ?
O19W Na7 O20W . . 154.1(6) ?
O19W Na7 O21W . . 104.5(6) ?
O20W Na7 O21W . . 81.5(4) ?
O19W Na7 O16W . . 87.2(6) ?
O20W Na7 O16W . . 94.2(5) ?
O21W Na7 O16W . . 161.7(5) ?
O19W Na7 O22W . . 71.5(6) ?
O20W Na7 O22W . . 84.8(5) ?
O21W Na7 O22W . . 82.1(5) ?
O16W Na7 O22W . . 115.4(5) ?
O19W Na7 Na6 . . 43.7(5) ?
O20W Na7 Na6 . . 125.1(3) ?
O21W Na7 Na6 . . 148.0(3) ?
O16W Na7 Na6 . . 46.4(4) ?
O22W Na7 Na6 . . 83.0(4) ?
O19W Na7 Na8 . . 95.6(5) ?
O20W Na7 Na8 . . 73.3(3) ?
O21W Na7 Na8 . . 38.1(3) ?
O16W Na7 Na8 . . 156.4(4) ?
O22W Na7 Na8 . . 45.0(4) ?
Na6 Na7 Na8 . . 125.6(2) ?
O21X Na70 O16X . . 80.9(8) ?
O21X Na70 O20X . . 119.9(10) ?
O16X Na70 O20X . . 92.3(8) ?
O21X Na70 O23X . . 106.6(9) ?
O16X Na70 O23X . . 37.0(6) ?
O20X Na70 O23X . . 101.6(8) ?
O21X Na70 Na80 . . 61.5(7) ?
O16X Na70 Na80 . . 99.2(6) ?
O20X Na70 Na80 . . 61.0(6) ?
O23X Na70 Na80 . . 135.1(7) ?
O21X Na70 O19X . . 80.9(7) ?
O16X Na70 O19X . . 77.9(5) ?
O20X Na70 O19X . . 155.7(8) ?
O23X Na70 O19X . . 57.6(6) ?
Na80 Na70 O19X . . 142.1(6) ?
O21X Na70 O22X . . 110.4(9) ?
O16X Na70 O22X . . 160.3(9) ?
O20X Na70 O22X . . 95.4(9) ?
O23X Na70 O22X . . 123.3(9) ?
Na80 Na70 O22X . . 100.4(7) ?
O19X Na70 O22X . . 87.8(7) ?
O21X Na70 Na60 . . 91.4(7) ?
O16X Na70 Na60 . . 40.6(4) ?
O20X Na70 Na60 . . 120.4(6) ?
O23X Na70 Na60 . . 19.4(5) ?
Na80 Na70 Na60 . . 137.1(5) ?
O19X Na70 Na60 . . 41.0(3) ?
O22X Na70 Na60 . . 121.0(7) ?
O26W Na8 O21W . . 99.0(6) ?
O26W Na8 O27W . . 88.7(6) ?
O21W Na8 O27W . . 92.0(6) ?
O26W Na8 O22W . . 88.3(5) ?
O21W Na8 O22W . . 84.3(5) ?
O27W Na8 O22W . . 174.8(7) ?
O26W Na8 O3'F . . 85.0(4) ?
O21W Na8 O3'F . . 176.0(5) ?
O27W Na8 O3'F . . 87.3(5) ?
O22W Na8 O3'F . . 96.6(4) ?
O26W Na8 O25W . . 155.2(6) ?
O21W Na8 O25W . . 102.1(6) ?
O27W Na8 O25W . . 103.4(7) ?
O22W Na8 O25W . . 81.0(6) ?
O3'F Na8 O25W . . 74.2(5) ?
O26W Na8 O29W . 2_657 105.8(5) ?
O21W Na8 O29W . 2_657 89.5(5) ?
O27W Na8 O29W . 2_657 17.2(5) ?
O22W Na8 O29W . 2_657 165.3(6) ?
O3'F Na8 O29W . 2_657 88.7(3) ?
O25W Na8 O29W . 2_657 87.4(5) ?
O26W Na8 Na7 . . 102.8(4) ?
O21W Na8 Na7 . . 41.3(3) ?
O27W Na8 Na7 . . 132.8(5) ?
O22W Na8 Na7 . . 44.1(3) ?
O3'F Na8 Na7 . . 138.6(3) ?
O25W Na8 Na7 . . 85.0(4) ?
O29W Na8 Na7 2_657 . 126.3(4) ?
O4E Na80 O26X 4_556 . 165.0(8) ?
O4E Na80 O25X 4_556 . 111.7(6) ?
O26X Na80 O25X . . 82.8(8) ?
O4E Na80 O20X 4_556 . 89.2(6) ?
O26X Na80 O20X . . 88.3(8) ?
O25X Na80 O20X . . 85.3(7) ?
O4E Na80 O21X 4_556 . 77.5(5) ?
O26X Na80 O21X . . 87.6(8) ?
O25X Na80 O21X . . 166.1(8) ?
O20X Na80 O21X . . 84.5(7) ?
O4E Na80 Na70 4_556 . 89.2(5) ?
O26X Na80 Na70 . . 78.9(7) ?
O25X Na80 Na70 . . 125.3(7) ?
O20X Na80 Na70 . . 43.4(5) ?
O21X Na80 Na70 . . 42.4(6) ?
O4E Na80 O2G 4_556 . 96.3(4) ?
O26X Na80 O2G . . 90.6(7) ?
O25X Na80 O2G . . 76.6(5) ?
O20X Na80 O2G . . 161.9(6) ?
O21X Na80 O2G . . 113.5(7) ?
Na70 Na80 O2G . . 153.3(6) ?
O4E Na80 Na90 4_556 . 152.7(5) ?
O26X Na80 Na90 . . 42.2(7) ?
O25X Na80 Na90 . . 43.6(5) ?
O20X Na80 Na90 . . 98.3(6) ?
O21X Na80 Na90 . . 129.2(6) ?
Na70 Na80 Na90 . . 114.2(5) ?
O2G Na80 Na90 . . 69.4(4) ?
O20Y Na81 O26Y . . 170.9(8) ?
O20Y Na81 O21Y . . 85.9(8) ?
O26Y Na81 O21Y . . 89.0(7) ?
O20Y Na81 O2G . . 108.2(7) ?
O26Y Na81 O2G . . 80.6(5) ?
O21Y Na81 O2G . . 112.0(6) ?
O20Y Na81 O22Y . . 84.5(6) ?
O26Y Na81 O22Y . . 87.5(6) ?
O21Y Na81 O22Y . . 83.8(6) ?
O2G Na81 O22Y . . 159.9(6) ?
O20Y Na81 O25Y . . 72.4(7) ?
O26Y Na81 O25Y . . 112.1(7) ?
O21Y Na81 O25Y . . 158.0(8) ?
O2G Na81 O25Y . . 79.1(5) ?
O22Y Na81 O25Y . . 90.5(6) ?
O31W Na9 O30W . . 54.1(7) ?
O31W Na9 O29W . . 94.4(7) ?
O30W Na9 O29W . . 146.3(5) ?
O31W Na9 O28W . . 100.4(8) ?
O30W Na9 O28W . . 92.4(5) ?
O29W Na9 O28W . . 80.8(5) ?
O31W Na9 O3F . 2_657 153.5(8) ?
O30W Na9 O3F . 2_657 119.0(4) ?
O29W Na9 O3F . 2_657 94.5(4) ?
O28W Na9 O3F . 2_657 105.7(4) ?
O31W Na9 O2G . . 64.8(8) ?
O30W Na9 O2G . . 81.8(3) ?
O29W Na9 O2G . . 96.3(4) ?
O28W Na9 O2G . . 164.7(5) ?
O3F Na9 O2G 2_657 . 89.5(3) ?
O31W Na9 O27W . 2_657 100.3(7) ?
O30W Na9 O27W . 2_657 153.4(5) ?
O29W Na9 O27W . 2_657 21.9(4) ?
O28W Na9 O27W . 2_657 100.5(6) ?
O3F Na9 O27W 2_657 2_657 79.9(4) ?
O2G Na9 O27W . 2_657 79.9(5) ?
O31W Na9 P1F . 2_657 170.5(7) ?
O30W Na9 P1F . 2_657 134.9(4) ?
O29W Na9 P1F . 2_657 77.4(3) ?
O28W Na9 P1F . 2_657 83.4(4) ?
O3F Na9 P1F 2_657 2_657 26.17(14) ?
O2G Na9 P1F . 2_657 110.7(3) ?
O27W Na9 P1F 2_657 2_657 70.3(4) ?
O30X Na90 O29X . . 152.5(11) ?
O30X Na90 O28X . . 49.3(10) ?
O29X Na90 O28X . . 109.4(12) ?
O30X Na90 Na90 . 2_657 86.8(7) ?
O29X Na90 Na90 . 2_657 83.1(7) ?
O28X Na90 Na90 . 2_657 105.7(11) ?
O30X Na90 O5F . 2_657 91.8(8) ?
O29X Na90 O5F . 2_657 115.2(9) ?
O28X Na90 O5F . 2_657 130.4(11) ?
Na90 Na90 O5F 2_657 2_657 100.2(9) ?
O30X Na90 O26X . . 102.2(10) ?
O29X Na90 O26X . . 54.2(9) ?
O28X Na90 O26X . . 55.2(11) ?
Na90 Na90 O26X 2_657 . 97.4(9) ?
O5F Na90 O26X 2_657 . 158.1(9) ?
O30X Na90 O25X . . 102.0(10) ?
O29X Na90 O25X . . 84.0(9) ?
O28X Na90 O25X . . 73.0(9) ?
Na90 Na90 O25X 2_657 . 165.7(7) ?
O5F Na90 O25X 2_657 . 90.7(6) ?
O26X Na90 O25X . . 70.0(8) ?
O30X Na90 Na80 . . 114.7(8) ?
O29X Na90 Na80 . . 56.2(7) ?
O28X Na90 Na80 . . 67.6(9) ?
Na90 Na90 Na80 2_657 . 129.4(6) ?
O5F Na90 Na80 2_657 . 122.6(6) ?
O26X Na90 Na80 . . 35.8(6) ?
O25X Na90 Na80 . . 36.6(4) ?
Na91 Na91 O5F 2_657 2_657 151.3(8) ?
Na91 Na91 O25Y 2_657 . 121.2(9) ?
O5F Na91 O25Y 2_657 . 85.5(5) ?
Na91 Na91 O28Y 2_657 . 85.1(8) ?
O5F Na91 O28Y 2_657 . 102.5(6) ?
O25Y Na91 O28Y . . 58.9(8) ?
Na2 O1W Na1 . . 88.15(17) ?
Na1 O1W Na20 . . 77.3(3) ?
Na2 O1W H1W . . 118.7 ?
Na1 O1W H1W . . 136.3 ?
Na20 O1W H1W . . 116.1 ?
Na2 O1W H2W . . 84.0 ?
Na1 O1W H2W . . 105.9 ?
Na20 O1W H2W . . 102.9 ?
H1W O1W H2W . . 110.4 ?
Na2 O2W Na1 . . 85.74(17) ?
Na1 O2W Na20 . . 75.2(3) ?
Na2 O2W H3W . . 101.2 ?
Na1 O2W H3W . . 105.0 ?
Na20 O2W H3W . . 119.8 ?
Na2 O2W H4W . . 122.4 ?
Na1 O2W H4W . . 127.4 ?
Na20 O2W H4W . . 115.7 ?
H3W O2W H4W . . 110.5 ?
Na2 O3W Na1 . . 82.8(2) ?
Na2 O3W H5W . . 78.0 ?
Na1 O3W H5W . . 120.2 ?
Na2 O3W H6W . . 116.3 ?
Na1 O3W H6W . . 128.8 ?
H5W O3W H6W . . 110.4 ?
Na2 O4W H7W . . 114.2 ?
Na2 O4W H8W . . 99.1 ?
H7W O4W H8W . . 110.4 ?
Na20 O3X Na1 . . 82.3(8) ?
Na3 O5W Na2 . . 127.4(2) ?
Na3 O5W H9W . . 110.6 ?
Na2 O5W H9W . . 90.4 ?
Na3 O5W H10W . . 122.1 ?
Na2 O5W H10W . . 91.0 ?
H9W O5W H10W . . 110.5 ?
Na3 O7W H13W . . 103.5 ?
Na3 O7W H14W . . 116.1 ?
H13W O7W H14W . . 110.5 ?
Na3 O8W Na4 . . 95.2(2) ?
Na3 O8W H15W . . 127.7 ?
Na4 O8W H15W . . 98.9 ?
Na3 O8W H16W . . 96.9 ?
Na4 O8W H16W . . 130.4 ?
H15W O8W H16W . . 110.5 ?
Na4 O9W H17W . . 114.7 ?
Na4 O9W H18W . . 123.8 ?
H17W O9W H18W . . 110.5 ?
Na4 O10W H19W . . 103.1 ?
Na4 O10W H20W . . 122.7 ?
H19W O10W H20W . . 110.3 ?
Na4 O11W Na5 . . 129.2(2) ?
Na4 O11W H21W . . 97.5 ?
Na5 O11W H21W . . 103.0 ?
Na4 O11W H21X . . 52.4 ?
Na5 O11W H21X . . 81.4 ?
H21W O11W H21X . . 134.9 ?
Na4 O11W H22W . . 106.9 ?
Na5 O11W H22W . . 108.4 ?
H21W O11W H22W . . 110.4 ?
H21X O11W H22W . . 110.4 ?
O17W O16W Na6 2_656 . 48.6(6) ?
O17W O16W Na7 2_656 . 135.2(10) ?
Na6 O16W Na7 . . 86.9(5) ?
O16W O17W Na6 2_656 2_656 97.7(7) ?
O16W O17W Na6 2_656 . 156.5(8) ?
Na6 O17W Na6 2_656 . 96.8(4) ?
O18W O18W Na6 2_656 2_656 82.9(8) ?
O18W O18W Na6 2_656 . 74.2(8) ?
Na6 O18W Na6 2_656 . 82.7(3) ?
Na7 O19W Na6 . . 96.3(7) ?
Na8 O21W Na7 . . 100.5(5) ?
Na7 O22W Na8 . . 90.8(5) ?
O29W O27W Na8 2_657 . 118.6(17) ?
O29W O27W Na9 2_657 2_657 63.3(13) ?
Na8 O27W Na9 . 2_657 139.0(7) ?
O27W O29W Na9 2_657 . 94.7(14) ?
Na9 O29W Na8 . 2_657 122.5(5) ?
O23X O16X Na70 . . 96.8(10) ?
Na70 O16X Na60 . . 110.4(6) ?
Na60 O19X Na70 . . 87.4(5) ?
Na70 O20X Na80 . . 75.6(7) ?
Na70 O21X Na80 . . 76.2(8) ?
Na60 O23X O16X . . 112.0(14) ?
Na60 O23X Na70 . . 124.7(12) ?
O16X O23X Na70 . . 46.1(7) ?
Na80 O25X Na90 . . 99.8(8) ?
Na80 O26X Na90 . . 101.9(10) ?
Na90 O30X Na1 . 1_565 132.4(10) ?
Na91 O25Y Na81 . . 109.9(8) ?
HW1 OW1 HW2 . . 110.4 ?
HW3 OW2 HW4 . . 110.4 ?
OW3 OW30 OW3 2_657 . 133(3) ?

loop_
_geom_bond_atom_site_label_1
_geom_bond_atom_site_label_2
_geom_bond_site_symmetry_2
_geom_bond_distance
_geom_bond_publ_flag
P1A O3'A . 1.615(4) yes
P1A O5'A . 1.603(4) yes
P1A O3A . 1.487(3) yes
P1A O5A . 1.471(4) yes
O3'A C3'A . 1.427(5) ?
O4'A C4'A . 1.432(5) ?
O4'A C1'A . 1.442(5) ?
O5'A C5'A . 1.450(5) ?
O2A C2A . 1.236(5) ?
O2A Na2 . 2.234(5) yes
O2A Na20 . 2.335(12) yes
O4A C4A . 1.222(5) ?
N1A C2A . 1.372(5) ?
N1A C6A . 1.394(5) ?
N1A C1'A . 1.467(5) ?
N3A C2A . 1.373(5) ?
N3A C4A . 1.378(6) ?
N3A H3A . 0.8801 ?
C1'A C2'A . 1.534(6) ?
C1'A H1'A . 1.0000 ?
C2'A C3'A . 1.521(6) ?
C2'A H2'A . 0.9900 ?
C2'A H2'B . 0.9900 ?
C3'A C4'A . 1.504(6) ?
C3'A H3'A . 1.0000 ?
C4'A C5'A . 1.486(6) ?
C4'A H4'A . 1.0000 ?
C5'A H5'A . 0.9900 ?
C5'A H5'B . 0.9900 ?
C4A C5A . 1.461(6) ?
C5A C6A . 1.334(6) ?
C5A C7A . 1.501(6) ?
C6A H6A . 0.9500 ?
C7A H7A . 0.9800 ?
C7A H7B . 0.9800 ?
C7A H7C . 0.9800 ?
P1B O3'B . 1.615(4) yes
P1B O5'B . 1.607(4) yes
P1B O3B . 1.499(4) yes
P1B O5B . 1.475(4) yes
O5B Na3 . 2.343(5) yes
O3'B C3'B . 1.430(7) ?
O4'B C4'B . 1.432(7) ?
O4'B C1'B . 1.441(7) ?
O5'B C5'B . 1.465(7) ?
O2B C2B . 1.224(7) ?
O2B Na6 . 2.338(7) yes
O2B Na60 2_656 2.904(8) ?
O4B C4B . 1.227(7) ?
N1B C2B . 1.376(8) ?
N1B C6B . 1.378(7) ?
N1B C1'B . 1.441(7) ?
N3B C4B . 1.379(7) ?
N3B C2B . 1.387(8) ?
N3B H3B . 0.8798 ?
C1'B C2'B . 1.569(8) ?
C1'B H1'B . 1.0000 ?
C2'B C3'B . 1.496(8) ?
C2'B H2'C . 0.9900 ?
C2'B H2'D . 0.9900 ?
C3'B C4'B . 1.517(8) ?
C3'B H3'B . 1.0000 ?
C4'B C5'B . 1.472(8) ?
C4'B H4'B . 1.0000 ?
C5'B H5'C . 0.9900 ?
C5'B H5'D . 0.9900 ?
C4B C5B . 1.449(8) ?
C5B C6B . 1.342(7) ?
C5B C7B . 1.488(7) ?
C6B H6B . 0.9500 ?
C7B H7D . 0.9800 ?
C7B H7E . 0.9800 ?
C7B H7F . 0.9800 ?
P1C O3'C . 1.601(5) yes
P1C O5'C . 1.634(5) yes
P1C O3C . 1.491(5) yes
P1C O5C . 1.449(5) yes
P1C Na60 . 3.444(5) ?
O5C Na60 . 2.085(7) yes
O3'C C3'C . 1.424(8) ?
O4'C C4'C . 1.451(7) ?
O4'C C1'C . 1.456(7) ?
O4'C Na3 . 2.547(6) yes
O5'C C5'C . 1.444(8) ?
O2C C2C . 1.232(8) ?
O2C Na4 . 2.385(5) yes
O2C Na3 . 2.679(6) yes
O4C C4C . 1.225(7) ?
N1C C2C . 1.373(8) ?
N1C C6C . 1.383(7) ?
N1C C1'C . 1.456(8) ?
N3C C2C . 1.363(8) ?
N3C C4C . 1.374(8) ?
N3C H3C . 0.8799 ?
C1'C C2'C . 1.523(9) ?
C1'C H1'C . 1.0000 ?
C2'C C3'C . 1.523(9) ?
C2'C H2'E . 0.9900 ?
C2'C H2'F . 0.9900 ?
C3'C C4'C . 1.509(9) ?
C3'C H3'C . 1.0000 ?
C4'C C5'C . 1.485(8) ?
C4'C H4'C . 1.0000 ?
C5'C H5'E . 0.9900 ?
C5'C H5'F . 0.9900 ?
C4C C5C . 1.460(9) ?
C5C C6C . 1.324(8) ?
C5C C7C . 1.511(8) ?
C6C H6C . 0.9500 ?
C7C H7G . 0.9800 ?
C7C H7H . 0.9800 ?
C7C H7I . 0.9800 ?
P1D O3'D . 1.613(4) yes
P1D O5'D . 1.579(5) yes
P1D O3D . 1.484(5) yes
P1D O5D . 1.469(5) yes
O3'D C3'D . 1.432(7) ?
O4'D C4'D . 1.425(7) ?
O4'D C1'D . 1.436(7) ?
O5'D C5'D . 1.436(7) ?
O2D C2D . 1.214(7) ?
O4D C4D . 1.220(7) ?
O4D Na4 . 2.393(5) yes
N1D C2D . 1.402(8) ?
N1D C6D . 1.405(8) ?
N1D C1'D . 1.464(8) ?
N3D C2D . 1.383(8) ?
N3D C4D . 1.388(8) ?
N3D H3D . 0.8800 ?
C1'D C2'D . 1.525(8) ?
C1'D H1'D . 1.0000 ?
C2'D C3'D . 1.516(8) ?
C2'D H2'G . 0.9900 ?
C2'D H2'H . 0.9900 ?
C3'D C4'D . 1.515(8) ?
C3'D H3'D . 1.0000 ?
C4'D C5'D . 1.476(8) ?
C4'D H4'D . 1.0000 ?
C5'D H5'G . 0.9900 ?
C5'D H5'H . 0.9900 ?
C4D C5D . 1.426(8) ?
C5D C6D . 1.315(8) ?
C5D C7D . 1.502(8) ?
C6D H6D . 0.9500 ?
C7D H7J . 0.9800 ?
C7D H7K . 0.9800 ?
C7D H7L . 0.9800 ?
P1E O3'E . 1.605(4) yes
P1E O5'E . 1.610(4) yes
P1E O3E . 1.500(4) yes
P1E O5E . 1.477(5) yes
O3'E C3'E . 1.454(6) ?
O4'E C4'E . 1.416(8) ?
O4'E C1'E . 1.428(7) ?
O5'E C5'E . 1.458(7) ?
O5'E Na5 . 2.690(7) yes
O2E C2E . 1.233(8) ?
O4E C4E . 1.239(9) ?
O4E Na80 4_546 2.198(13) ?
N1E C6E . 1.365(8) ?
N1E C2E . 1.401(8) ?
N1E C1'E . 1.450(8) ?
N3E C2E . 1.361(9) ?
N3E C4E . 1.403(9) ?
N3E H3E . 0.8801 ?
C1'E C2'E . 1.533(8) ?
C1'E H1'E . 1.0000 ?
C2'E C3'E . 1.494(8) ?
C2'E H2'I . 0.9900 ?
C2'E H2'J . 0.9900 ?
C3'E C4'E . 1.533(8) ?
C3'E H3'E . 1.0000 ?
C4'E C5'E . 1.469(8) ?
C4'E H4'E . 1.0000 ?
C5'E Na5 . 3.048(9) ?
C5'E H5'I . 0.9900 ?
C5'E H5'J . 0.9900 ?
C4E C5E . 1.443(9) ?
C5E C6E . 1.320(9) ?
C5E C7E . 1.482(9) ?
C6E H6E . 0.9500 ?
C7E H7M . 0.9800 ?
C7E H7N . 0.9800 ?
C7E H7O . 0.9800 ?
P1F O3'F . 1.623(4) yes
P1F O5'F . 1.601(4) yes
P1F O3F . 1.483(5) yes
P1F O5F . 1.496(5) yes
P1F Na9 2_657 3.186(6) ?
O3F Na9 2_657 2.388(8) ?
O5F Na91 2_657 2.501(10) ?
O5F Na90 2_657 2.724(18) ?
O3'F C3'F . 1.433(7) ?
O3'F Na8 . 2.598(10) yes
O4'F C4'F . 1.422(6) ?
O4'F C1'F . 1.452(7) ?
O5'F C5'F . 1.440(7) ?
O2F C2F . 1.221(7) ?
O4F C4F . 1.227(7) ?
N1F C2F . 1.381(8) ?
N1F C6F . 1.401(8) ?
N1F C1'F . 1.468(8) ?
N3F C2F . 1.363(8) ?
N3F C4F . 1.393(8) ?
N3F H3F . 0.8801 ?
C1'F C2'F . 1.533(9) ?
C1'F H1'F . 1.0000 ?
C2'F C3'F . 1.520(8) ?
C2'F H2'K . 0.9900 ?
C2'F H2'L . 0.9900 ?
C3'F C4'F . 1.512(8) ?
C3'F H3'F . 1.0000 ?
C4'F C5'F . 1.475(7) ?
C4'F H4'F . 1.0000 ?
C5'F H5'K . 0.9900 ?
C5'F H5'L . 0.9900 ?
C4F C5F . 1.437(8) ?
C5F C6F . 1.327(8) ?
C5F C7F . 1.493(8) ?
C6F H6F . 0.9500 ?
C7F H7P . 0.9800 ?
C7F H7Q . 0.9800 ?
C7F H7R . 0.9800 ?
P1G O3'G . 1.616(5) yes
P1G O5'G . 1.603(4) yes
P1G O3G . 1.489(4) yes
P1G O5G . 1.483(5) yes
O3'G C3'G . 1.431(7) ?
O4'G C1'G . 1.418(7) ?
O4'G C4'G . 1.440(8) ?
O5'G C5'G . 1.442(7) ?
O2G C2G . 1.229(8) ?
O2G Na81 . 2.363(10) yes
O2G Na9 . 2.437(9) yes
O2G Na80 . 2.734(12) yes
O4G C4G . 1.236(7) ?
N1G C6G . 1.380(7) ?
N1G C2G . 1.388(8) ?
N1G C1'G . 1.462(8) ?
N3G C2G . 1.351(8) ?
N3G C4G . 1.379(8) ?
N3G H3G . 0.8798 ?
C1'G C2'G . 1.546(9) ?
C1'G H1'G . 1.0000 ?
C2'G C3'G . 1.510(9) ?
C2'G H2'M . 0.9900 ?
C2'G H2'N . 0.9900 ?
C3'G C4'G . 1.487(8) ?
C3'G H3'G . 1.0000 ?
C4'G C5'G . 1.502(9) ?
C4'G H4'G . 1.0000 ?
C5'G H5'M . 0.9900 ?
C5'G H5'N . 0.9900 ?
C4G C5G . 1.443(9) ?
C5G C6G . 1.338(8) ?
C5G C7G . 1.484(8) ?
C6G H6G . 0.9500 ?
C7G H7S . 0.9800 ?
C7G H7T . 0.9800 ?
C7G H7U . 0.9800 ?
P1H O3'H . 1.611(4) yes
P1H O5'H . 1.601(4) yes
P1H O3H . 1.486(4) yes
P1H O5H . 1.474(4) yes
O3'H C3'H . 1.428(5) ?
O4'H C4'H . 1.430(5) ?
O4'H C1'H . 1.448(5) ?
O5'H C5'H . 1.449(5) ?
O2H C2H . 1.238(5) ?
O4H C4H . 1.222(5) ?
N1H C2H . 1.371(6) ?
N1H C6H . 1.394(5) ?
N1H C1'H . 1.466(5) ?
N3H C2H . 1.374(6) ?
N3H C4H . 1.377(6) ?
N3H H3H . 0.8801 ?
C1'H C2'H . 1.533(6) ?
C1'H H1'H . 1.0000 ?
C2'H C3'H . 1.520(6) ?
C2'H H2'O . 0.9900 ?
C2'H H2'P . 0.9900 ?
C3'H C4'H . 1.506(6) ?
C3'H H3'H . 1.0000 ?
C4'H C5'H . 1.486(7) ?
C4'H H4'H . 1.0000 ?
C5'H H5'O . 0.9900 ?
C5'H H5'P . 0.9900 ?
C4H C5H . 1.461(6) ?
C5H C6H . 1.331(6) ?
C5H C7H . 1.501(6) ?
C6H H6H . 0.9500 ?
C7H H7V . 0.9800 ?
C7H H7X . 0.9800 ?
C7H H7Y . 0.9800 ?
P1I O5I . 1.475(4) ?
P1I O3I . 1.487(4) ?
P1I O5'I . 1.599(4) ?
P1I O3'I . 1.612(4) ?
O3'I C3'I . 1.428(5) ?
O4'I C4'I . 1.431(5) ?
O4'I C1'I . 1.444(6) ?
O5'I C5'I . 1.447(6) ?
O2I C2I . 1.237(6) ?
O4I C4I . 1.222(6) ?
N1I C2I . 1.372(6) ?
N1I C6I . 1.396(6) ?
N1I C1'I . 1.469(6) ?
N3I C2I . 1.374(6) ?
N3I C4I . 1.378(6) ?
N3I H3I . 0.8916 ?
C1'I C2'I . 1.532(6) ?
C1'I H1'I . 1.0000 ?
C2'I C3'I . 1.520(6) ?
C2'I H2'Q . 0.9900 ?
C2'I H2'R . 0.9900 ?
C3'I C4'I . 1.506(6) ?
C3'I H3'I . 1.0000 ?
C4'I C5'I . 1.488(7) ?
C4'I H4'I . 1.0000 ?
C5'I H5'Q . 0.9900 ?
C5'I H5'R . 0.9900 ?
C4I C5I . 1.462(7) ?
C5I C6I . 1.333(6) ?
C5I C7I . 1.501(6) ?
C6I H6I . 0.9500 ?
C7I H71 . 0.9800 ?
C7I H72 . 0.9800 ?
C7I H73 . 0.9800 ?
Na1 O1W 2_657 2.402(4) yes
Na1 O1W . 2.402(4) yes
Na1 O2W 2_657 2.570(5) yes
Na1 O2W . 2.570(5) yes
Na1 O3W . 2.633(7) yes
Na1 O3W 2_657 2.633(7) yes
Na1 O3X 2_657 2.48(2) yes
Na1 O3X . 2.48(2) yes
Na1 O30X 1_545 2.82(2) yes
Na1 O30X 2_647 2.82(2) yes
Na2 O1W . 2.398(6) yes
Na2 O2W . 2.330(5) yes
Na2 O3W . 2.410(8) yes
Na2 O4W . 2.342(6) yes
Na2 O5W . 2.707(7) yes
Na20 O1W . 2.785(14) yes
Na20 O2W . 2.758(14) yes
Na20 O3X . 2.46(3) yes
Na20 O4X . 2.47(3) yes
Na20 O6X . 2.43(3) yes
Na3 O5W . 2.321(5) yes
Na3 O7W . 2.647(6) yes
Na3 O7X . 2.42(4) yes
Na3 O8W . 2.306(5) yes
Na4 O8W . 2.386(5) yes
Na4 O9W . 2.316(5) yes
Na4 O10W . 2.349(5) yes
Na4 O11W . 2.344(4) yes
Na5 O5D 4_546 2.625(6) yes
Na5 O11W . 2.431(6) yes
Na5 O12W . 2.390(13) yes
Na5 O13W . 2.459(11) yes
Na5 O14W . 2.354(10) yes
Na6 O19W . 2.306(18) yes
Na6 O15W . 2.345(10) yes
Na6 O16W . 2.406(15) yes
Na6 O17W . 2.370(8) yes
Na6 O18W . 2.423(10) yes
Na60 O2B 2_656 2.904(8) yes
Na60 O17w 2_656 2.331(9) yes
Na60 O18w 2_656 2.373(10) yes
Na60 O16X . 2.533(10) yes
Na60 O19X . 2.397(14) yes
Na7 O16W . 2.422(14) yes
Na7 O20W . 2.335(14) yes
Na7 O21W . 2.365(12) yes
Na7 O22W . 2.451(14) yes
Na7 O16x . 2.451(10) yes
Na7 O19x . 2.378(14) yes
Na7 O19W . 2.146(18) yes
Na7 O20X . 2.513(17) yes
Na7 O21X . 2.63(2) yes
Na7 O22X . 2.34(3) yes
Na7 O23X . 2.51(2) yes
Na7 O24X . 2.63(2) yes
Na70 o19W . 2.74(2) yes
Na70 o20Y . 2.40(2) yes
Na70 o21Y . 2.57(2) yes
Na70 o22Y . 2.358(18) yes
Na70 o23Y . 2.48(2) yes
Na70 o24Y . 2.429(15) yes
Na70 O21X . 1.87(2) ?
Na70 O16X . 1.888(15) ?
Na70 O20X . 1.92(2) ?
Na70 O23X . 2.60(2) ?
Na70 O19X . 2.864(18) ?
Na70 O22X . 2.86(3) ?
Na8 O21W . 2.212(15) yes
Na8 O22W . 2.492(16) yes
Na8 O25W . 2.61(2) yes
Na8 O26W . 2.174(14) yes
Na8 O27W . 2.303(17) yes
Na8 O29W 2_657 2.899(15) ?
Na80 O4E 4_556 2.198(13) yes
Na80 O20X . 2.44(2) yes
Na80 O21X . 2.44(2) yes
Na80 O25X . 2.43(2) yes
Na80 O26X . 2.40(3) yes
Na81 O20Y . 2.17(2) yes
Na81 O21Y . 2.322(19) yes
Na81 O22Y . 2.507(17) yes
Na81 O25Y . 2.66(2) yes
Na81 O26Y . 2.27(2) yes
Na9 O3F 2_657 2.388(8) yes
Na9 o26x . 2.79(3) yes
Na9 O28W . 2.361(17) yes
Na9 O29W . 2.331(14) yes
Na9 O30W . 2.311(12) yes
Na9 O31W . 2.30(3) yes
Na9 O27W 2_657 2.600(17) ?
Na90 O5F 2_657 2.724(18) yes
Na90 O29W 2_657 2.43(2) yes
Na90 O25X . 2.81(3) yes
Na90 O28X . 2.58(4) yes
Na90 O29X . 2.46(3) yes
Na90 O30X . 2.39(3) yes
Na90 O26X . 2.76(3) ?
Na91 O5F 2_657 2.501(10) yes
Na91 O25Y . 2.54(2) yes
Na91 O28Y . 2.95(3) yes
Na91 O27W 2_657 2.562(19) yes
Na91 O28W 2_657 2.515(17) yes
Na91 O29W 2_657 2.407(16) yes
Na1 Na2 . 3.338(3) yes
Na1 Na2 2_657 3.338(3) yes
Na1 Na20 . 3.254(11) yes
Na1 Na20 2_657 3.254(11) yes
Na3 Na4 . 3.467(4) yes
Na5 Na6 1_545 5.001(7) yes
Na5 Na6 2_646 4.031(7) yes
Na6 Na6 2_656 3.154(9) yes
Na6 Na7 . 3.320(6) yes
Na6 Na70 . 4.094(13) yes
Na60 Na6 2_656 3.182(7) yes
Na60 Na7 . 3.470(6) yes
Na60 Na70 . 3.650(12) yes
Na60 Na60 2_656 3.815(10) yes
Na7 Na8 . 3.521(9) yes
Na7 Na80 . 3.653(11) yes
Na7 Na81 . 3.899(10) yes
Na70 Na8 . 3.724(14) yes
Na70 Na80 . 2.699(16) yes
Na70 Na81 . 3.091(15) yes
Na8 Na90 . 4.44(2) yes
Na80 Na90 . 4.01(2) yes
Na81 Na90 . 3.57(2) yes
Na81 Na91 . 4.263(14) yes
Na90 Na90 2_657 2.61(4) ?
Na91 Na91 2_657 1.480(18) ?
O1W H1W . 0.8401 ?
O1W H2W . 0.8404 ?
O2W H3W . 0.8398 ?
O2W H4W . 0.8404 ?
O3W H5W . 0.8406 ?
O3W H6W . 0.8410 ?
O4W H7W . 0.8399 ?
O4W H8W . 0.8399 ?
O5W H9W . 0.8400 ?
O5W H10W . 0.8401 ?
O7W H13W . 0.8401 ?
O7W H14W . 0.8397 ?
O8W H15W . 0.8399 ?
O8W H16W . 0.8399 ?
O9W H17W . 0.8403 ?
O9W H18W . 0.8398 ?
O10W H19W . 0.8406 ?
O10W H20W . 0.8406 ?
O11W H21W . 0.8401 ?
O11W H21X . 0.8415 ?
O11W H22W . 0.8402 ?
O16W O17W 2_656 1.347(13) ?
O17W O16W 2_656 1.347(14) ?
O17W Na6 2_656 1.820(9) ?
O18W Na6 2_656 2.349(10) ?
O27W O29W 2_657 0.975(17) ?
O27W Na9 2_657 2.600(17) ?
O29W O27W 2_657 0.975(17) ?
O29W Na8 2_657 2.899(15) ?
O16X O23X . 1.58(2) ?
O30X Na1 1_565 2.82(2) ?
OW1 HW1 . 0.8404 ?
OW1 HW2 . 0.8399 ?
OW2 HW3 . 0.8401 ?
OW2 HW4 . 0.8402 ?
OW3 OW30 . 1.339(16) ?
OW30 OW3 2_657 1.339(16) ?
OW8 OW80 . 1.42(2) ?

loop_
_geom_hbond_atom_site_label_D
_geom_hbond_atom_site_label_H
_geom_hbond_atom_site_label_A
_geom_hbond_site_symmetry_A
_geom_hbond_distance_DH
_geom_hbond_distance_HA
_geom_hbond_distance_DA
_geom_hbond_angle_DHA
N3A H3A O3E 2_656 0.88 1.97 2.814(6) 161.1
N3B H3B O3D 3 0.88 1.91 2.767(7) 164.5
N3C H3C O3H 1_545 0.88 2.04 2.904(8) 165.3
N3C H3C O3I 1_545 0.88 1.62 2.489(15) 171.0
N3D H3D O3B 2_656 0.88 1.97 2.811(6) 159.2
N3E H3E O3C 4_546 0.88 1.81 2.688(7) 172.2
N3F H3F O3G 3 0.88 1.91 2.733(7) 154.5
N3G H3G O3F 2_657 0.88 1.97 2.847(7) 174.7
N3H H3H O3A 3_455 0.88 1.83 2.666(7) 157.9
O1W H1W O5'I 1_545 0.84 2.16 2.956(9) 158.9
O1W H2W O5G . 0.84 1.98 2.815(7) 173.9
O2W H3W O5G . 0.84 2.02 2.801(6) 154.8
O2W H4W O3G 2_657 0.84 2.13 2.874(6) 147.2
O3W H5W O4F 4_647 0.84 2.05 2.779(7) 145.4
O3W H6W O5F 1_545 0.84 2.09 2.881(8) 155.6
O4W H7W O25W 1_545 0.84 2.13 2.963(19) 169.2
O4W H8W O3E 2_656 0.84 2.18 2.976(7) 158.7
O5W H9W O5G . 0.84 1.94 2.749(6) 162.2
O5W H10W O4'A . 0.84 2.12 2.844(6) 144.9
O7W H13W O3H 1_545 0.84 2.16 2.931(8) 153.1
O7W H14W O1W . 0.84 2.12 2.814(7) 139.9
O8W H15W O13W 2_656 0.84 2.51 3.239(12) 146.1
O8W H16W OW1 . 0.84 1.91 2.739(6) 166.8
O9W H17W O3H 1_545 0.84 2.08 2.893(6) 162.4
O9W H17W O3I 1_545 0.84 2.05 2.884(15) 175.6
O9W H18W O5D 4_546 0.84 2.04 2.850(6) 162.1
O10W H19W O3B 2_656 0.84 2.07 2.863(6) 156.9
O10W H20W O5B . 0.84 2.15 2.864(6) 143.4
O11W H21W O11W 2_656 0.84 1.94 2.758(8) 163.8
O11W H22W OW1 2_656 0.84 1.95 2.787(5) 173.7
OW1 HW1 O3B . 0.84 2.08 2.841(6) 150.6
OW1 HW2 O3E 2_656 0.84 1.97 2.804(6) 169.4
OW2 HW3 O21Y . 0.84 2.41 2.998(18) 127.2
OW2 HW3 OW7 . 0.84 2.03 2.782(14) 149.6
OW2 HW4 O5'C . 0.84 2.23 2.825(7) 127.5
C2'A H2'B O4'F 4_647 0.99 2.55 3.473(7) 154.7
C2'B H2'D O3'C 2_656 0.99 2.62 3.558(7) 157.6
C5'B H5'D O2H 3_545 0.99 2.59 3.414(17) 140.1
C7B H7D O4'D 2_656 0.98 2.57 3.261(7) 127.7
C1'C H1'C O10W . 1.00 2.38 3.233(8) 142.8
C2'C H2'E O4'D . 0.99 2.54 3.446(8) 151.9
C3'C H3'C O2E 4_556 1.00 2.58 3.464(8) 147.2
C6C H6C O2E 4_556 0.95 2.63 3.537(9) 160.3
C2'D H2'H O4E . 0.99 2.58 3.307(9) 130.2
C3'D H3'D O4B 3_445 1.00 2.60 3.540(8) 157.5
C6D H6D O4B 3_445 0.95 2.48 3.384(7) 158.1
C7D H7L O4'E . 0.98 2.51 3.468(8) 166.6
C2'E H2'I O2F 2_646 0.99 2.34 3.295(8) 160.8
C3'E H3'E O4A 2_656 1.00 2.52 3.477(8) 161.2
C5'E H5'I O4D . 0.99 2.56 3.365(9) 138.7
C5'E H5'J O5'D 4_546 0.99 2.55 3.303(8) 132.8
C6E H6E O4A 2_656 0.95 2.38 3.300(8) 161.9
C2'F H2'L O4I 3_545 0.99 2.47 3.24(3) 135.0
C3'F H3'F O4G 2_657 1.00 2.48 3.411(8) 155.6
C5'F H5'L O2H 2_657 0.99 2.66 3.398(13) 131.1
C5'F H5'L O2I 2_657 0.99 2.40 3.13(4) 129.7
C6F H6F O4G 2_657 0.95 2.44 3.330(8) 156.6
C1'G H1'G OW7 . 1.00 2.48 3.350(14) 145.3
C2'G H2'M O5'A . 0.99 2.60 3.489(7) 149.9
C2'G H2'N O5A 2_657 0.99 2.50 3.417(7) 154.5
C5'G H5'M O2F 3_445 0.99 2.60 3.590(8) 177.3
C5'G H5'N O2E 4_556 0.99 2.45 3.285(8) 141.4
C3'H H3'H O4C 1_565 1.00 2.42 3.367(8) 158.3
C5'H H5'P O4F 3_455 0.99 2.53 3.203(7) 125.2
C6H H6H O4C 1_565 0.95 2.39 3.315(8) 166.1

loop_
_geom_torsion_atom_site_label_1
_geom_torsion_atom_site_label_2
_geom_torsion_atom_site_label_3
_geom_torsion_atom_site_label_4
_geom_torsion_site_symmetry_1
_geom_torsion_site_symmetry_4
_geom_torsion
_geom_torsion_publ_flag
O5A P1A O3'A C3'A . . 168.1(3) yes
O3A P1A O3'A C3'A . . -60.6(4) yes
O5'A P1A O3'A C3'A . . 54.0(3) yes
O5A P1A O5'A C5'A . . -169.5(4) yes
O3A P1A O5'A C5'A . . 60.1(4) yes
O3'A P1A O5'A C5'A . . -55.2(4) yes
C4'A O4'A C1'A N1A . . -140.7(4) ?
C4'A O4'A C1'A C2'A . . -15.8(5) ?
C2A N1A C1'A O4'A . . -79.1(5) yes
C6A N1A C1'A O4'A . . 90.2(5) ?
C2A N1A C1'A C2'A . . 161.3(5) ?
C6A N1A C1'A C2'A . . -29.3(6) ?
O4'A C1'A C2'A C3'A . . -13.5(5) ?
N1A C1'A C2'A C3'A . . 105.5(5) ?
P1A O3'A C3'A C4'A . . -62.3(5) yes
P1A O3'A C3'A C2'A . . -178.0(4) yes
C1'A C2'A C3'A O3'A . . 157.0(4) ?
C1'A C2'A C3'A C4'A . . 36.0(5) ?
C1'A O4'A C4'A C5'A . . 160.5(4) ?
C1'A O4'A C4'A C3'A . . 39.0(5) ?
O3'A C3'A C4'A O4'A . . -172.0(4) ?
C2'A C3'A C4'A O4'A . . -47.1(5) ?
O3'A C3'A C4'A C5'A . . 65.0(6) ?
C2'A C3'A C4'A C5'A . . -170.1(4) ?
P1A O5'A C5'A C4'A . . 57.9(5) yes
O4'A C4'A C5'A O5'A . . -173.9(4) yes
C3'A C4'A C5'A O5'A . . -58.2(5) yes
Na2 O2A C2A N1A . . 65.2(11) ?
Na2 O2A C2A N3A . . -116.3(8) ?
C6A N1A C2A O2A . . -174.5(5) ?
C1'A N1A C2A O2A . . -5.0(8) ?
C6A N1A C2A N3A . . 6.9(8) ?
C1'A N1A C2A N3A . . 176.4(5) ?
C4A N3A C2A O2A . . 178.2(6) ?
C4A N3A C2A N1A . . -3.2(9) ?
C2A N3A C4A O4A . . -179.0(6) ?
C2A N3A C4A C5A . . -1.8(9) ?
O4A C4A C5A C6A . . -179.7(6) ?
N3A C4A C5A C6A . . 3.1(8) ?
O4A C4A C5A C7A . . 1.9(10) ?
N3A C4A C5A C7A . . -175.3(5) ?
C4A C5A C6A N1A . . 0.5(9) ?
C7A C5A C6A N1A . . 178.8(5) ?
C2A N1A C6A C5A . . -5.8(8) ?
C1'A N1A C6A C5A . . -174.8(5) ?
O3B P1B O5B Na3 . . 94.3(7) ?
O5'B P1B O5B Na3 . . -31.1(8) ?
O3'B P1B O5B Na3 . . -141.5(7) ?
O5B P1B O3'B C3'B . . 163.8(4) yes
O3B P1B O3'B C3'B . . -66.5(4) yes
O5'B P1B O3'B C3'B . . 50.4(4) yes
O5B P1B O5'B C5'B . . -164.9(4) yes
O3B P1B O5'B C5'B . . 64.5(5) yes
O3'B P1B O5'B C5'B . . -52.1(4) yes
C4'B O4'B C1'B N1B . . -148.5(5) ?
C4'B O4'B C1'B C2'B . . -22.8(6) ?
C2B N1B C1'B O4'B . . -133.3(5) yes
C6B N1B C1'B O4'B . . 49.7(7) ?
C2B N1B C1'B C2'B . . 107.9(7) ?
C6B N1B C1'B C2'B . . -69.0(7) ?
O4'B C1'B C2'B C3'B . . -6.5(6) ?
N1B C1'B C2'B C3'B . . 113.1(6) ?
P1B O3'B C3'B C2'B . . -173.0(4) yes
P1B O3'B C3'B C4'B . . -59.4(6) yes
C1'B C2'B C3'B O3'B . . 149.5(5) ?
C1'B C2'B C3'B C4'B . . 31.1(6) ?
C1'B O4'B C4'B C5'B . . 165.6(5) ?
C1'B O4'B C4'B C3'B . . 43.3(6) ?
O3'B C3'B C4'B O4'B . . -168.9(5) ?
C2'B C3'B C4'B O4'B . . -46.5(6) ?
O3'B C3'B C4'B C5'B . . 66.2(7) ?
C2'B C3'B C4'B C5'B . . -171.4(5) ?
P1B O5'B C5'B C4'B . . 59.1(6) yes
O4'B C4'B C5'B O5'B . . -179.4(4) yes
C3'B C4'B C5'B O5'B . . -62.3(6) yes
Na60 O2B C2B N1B 2_656 . -101.6(7) ?
Na60 O2B C2B N3B 2_656 . 80.7(7) ?
C6B N1B C2B O2B . . 177.5(6) ?
C1'B N1B C2B O2B . . 0.4(10) ?
C6B N1B C2B N3B . . -4.7(9) ?
C1'B N1B C2B N3B . . 178.3(5) ?
C4B N3B C2B O2B . . -175.5(6) ?
C4B N3B C2B N1B . . 6.6(9) ?
C2B N3B C4B O4B . . 177.1(6) ?
C2B N3B C4B C5B . . -5.3(9) ?
O4B C4B C5B C6B . . 179.6(6) ?
N3B C4B C5B C6B . . 2.1(8) ?
O4B C4B C5B C7B . . -1.6(9) ?
N3B C4B C5B C7B . . -179.0(5) ?
C4B C5B C6B N1B . . -0.9(9) ?
C7B C5B C6B N1B . . -179.7(5) ?
C2B N1B C6B C5B . . 2.3(9) ?
C1'B N1B C6B C5B . . 179.2(6) ?
O3C P1C O5C Na60 . . 5.3(11) ?
O3'C P1C O5C Na60 . . 131.7(9) ?
O5'C P1C O5C Na60 . . -118.0(9) ?
O5C P1C O3'C C3'C . . 161.8(4) yes
O3C P1C O3'C C3'C . . -65.8(5) yes
O5'C P1C O3'C C3'C . . 49.5(4) yes
Na60 P1C O3'C C3'C . . 174.9(4) ?
O5C P1C O5'C C5'C . . -162.2(4) yes
O3C P1C O5'C C5'C . . 67.6(5) yes
O3'C P1C O5'C C5'C . . -48.6(5) yes
Na60 P1C O5'C C5'C . . -177.1(4) ?
C4'C O4'C C1'C N1C . . -147.1(5) ?
Na3 O4'C C1'C N1C . . 72.5(5) ?
C4'C O4'C C1'C C2'C . . -20.5(6) ?
Na3 O4'C C1'C C2'C . . -160.9(4) ?
C2C N1C C1'C O4'C . . -79.5(7) yes
C6C N1C C1'C O4'C . . 86.9(7) ?
C2C N1C C1'C C2'C . . 160.0(6) ?
C6C N1C C1'C C2'C . . -33.6(8) ?
O4'C C1'C C2'C C3'C . . -8.6(6) ?
N1C C1'C C2'C C3'C . . 111.6(6) ?
P1C O3'C C3'C C4'C . . -62.7(6) yes
P1C O3'C C3'C C2'C . . -175.3(5) yes
C1'C C2'C C3'C O3'C . . 150.6(5) ?
C1'C C2'C C3'C C4'C . . 33.0(6) ?
C1'C O4'C C4'C C5'C . . 161.7(5) ?
Na3 O4'C C4'C C5'C . . -62.8(6) ?
C1'C O4'C C4'C C3'C . . 42.0(6) ?
Na3 O4'C C4'C C3'C . . 177.5(3) ?
O3'C C3'C C4'C O4'C . . -168.9(5) ?
C2'C C3'C C4'C O4'C . . -46.7(6) ?
O3'C C3'C C4'C C5'C . . 69.3(7) ?
C2'C C3'C C4'C C5'C . . -168.5(5) ?
P1C O5'C C5'C C4'C . . 55.8(6) yes
O4'C C4'C C5'C O5'C . . -177.2(5) yes
C3'C C4'C C5'C O5'C . . -62.3(7) yes
Na4 O2C C2C N3C . . 106.3(12) ?
Na3 O2C C2C N3C . . -112.6(6) ?
Na4 O2C C2C N1C . . -75.4(14) ?
Na3 O2C C2C N1C . . 65.8(8) ?
C4C N3C C2C O2C . . 172.2(7) ?
C4C N3C C2C N1C . . -6.2(10) ?
C6C N1C C2C O2C . . -168.2(6) ?
C1'C N1C C2C O2C . . -1.8(10) ?
C6C N1C C2C N3C . . 10.2(9) ?
C1'C N1C C2C N3C . . 176.6(5) ?
C2C N3C C4C O4C . . -179.2(7) ?
C2C N3C C4C C5C . . -0.1(10) ?
O4C C4C C5C C6C . . -178.1(7) ?
N3C C4C C5C C6C . . 2.7(10) ?
O4C C4C C5C C7C . . 3.3(11) ?
N3C C4C C5C C7C . . -175.8(6) ?
C4C C5C C6C N1C . . 1.2(10) ?
C7C C5C C6C N1C . . 179.7(6) ?
C2C N1C C6C C5C . . -8.2(10) ?
C1'C N1C C6C C5C . . -173.7(6) ?
O5D P1D O3'D C3'D . . 160.9(4) yes
O3D P1D O3'D C3'D . . -67.2(5) yes
O5'D P1D O3'D C3'D . . 48.6(5) yes
O5D P1D O5'D C5'D . . -164.1(5) yes
O3D P1D O5'D C5'D . . 65.6(5) yes
O3'D P1D O5'D C5'D . . -51.7(5) yes
C4'D O4'D C1'D N1D . . -149.9(5) ?
C4'D O4'D C1'D C2'D . . -25.6(6) ?
C2D N1D C1'D O4'D . . -94.8(6) yes
C6D N1D C1'D O4'D . . 80.5(6) ?
C2D N1D C1'D C2'D . . 145.5(5) ?
C6D N1D C1'D C2'D . . -39.2(8) ?
O4'D C1'D C2'D C3'D . . -4.3(7) ?
N1D C1'D C2'D C3'D . . 115.2(6) ?
P1D O3'D C3'D C4'D . . -59.2(6) yes
P1D O3'D C3'D C2'D . . -173.8(5) yes
C1'D C2'D C3'D O3'D . . 150.5(6) ?
C1'D C2'D C3'D C4'D . . 30.3(6) ?
C1'D O4'D C4'D C5'D . . 165.5(6) ?
C1'D O4'D C4'D C3'D . . 45.1(6) ?
O3'D C3'D C4'D O4'D . . -170.7(4) ?
C2'D C3'D C4'D O4'D . . -47.1(6) ?
O3'D C3'D C4'D C5'D . . 65.1(7) ?
C2'D C3'D C4'D C5'D . . -171.3(5) ?
P1D O5'D C5'D C4'D . . 59.0(7) yes
O4'D C4'D C5'D O5'D . . -175.4(5) yes
C3'D C4'D C5'D O5'D . . -60.0(7) yes
C4D N3D C2D O2D . . 177.5(6) ?
C4D N3D C2D N1D . . -2.9(8) ?
C6D N1D C2D O2D . . -177.1(6) ?
C1'D N1D C2D O2D . . -1.7(9) ?
C6D N1D C2D N3D . . 3.3(8) ?
C1'D N1D C2D N3D . . 178.7(5) ?
Na4 O4D C4D N3D . . 104.0(6) ?
Na4 O4D C4D C5D . . -76.3(8) ?
C2D N3D C4D O4D . . -178.4(6) ?
C2D N3D C4D C5D . . 1.8(9) ?
O4D C4D C5D C6D . . 179.2(6) ?
N3D C4D C5D C6D . . -1.1(9) ?
O4D C4D C5D C7D . . -1.3(10) ?
N3D C4D C5D C7D . . 178.4(5) ?
C4D C5D C6D N1D . . 1.8(9) ?
C7D C5D C6D N1D . . -177.7(5) ?
C2D N1D C6D C5D . . -3.1(9) ?
C1'D N1D C6D C5D . . -178.2(6) ?
O5E P1E O3'E C3'E . . 162.6(4) yes
O3E P1E O3'E C3'E . . -66.6(4) yes
O5'E P1E O3'E C3'E . . 49.5(4) yes
O5E P1E O5'E C5'E . . -162.5(5) yes
O3E P1E O5'E C5'E . . 67.7(5) yes
O3'E P1E O5'E C5'E . . -48.8(5) yes
O5E P1E O5'E Na5 . . 47.7(6) ?
O3E P1E O5'E Na5 . . -82.1(6) ?
O3'E P1E O5'E Na5 . . 161.5(5) ?
C4'E O4'E C1'E N1E . . -150.7(5) ?
C4'E O4'E C1'E C2'E . . -24.6(7) ?
C6E N1E C1'E O4'E . . 77.6(7) ?
C2E N1E C1'E O4'E . . -99.7(6) yes
C6E N1E C1'E C2'E . . -43.0(8) ?
C2E N1E C1'E C2'E . . 139.7(6) ?
O4'E C1'E C2'E C3'E . . -4.0(7) ?
N1E C1'E C2'E C3'E . . 116.5(6) ?
P1E O3'E C3'E C2'E . . -177.1(4) yes
P1E O3'E C3'E C4'E . . -61.2(5) yes
C1'E C2'E C3'E O3'E . . 147.6(5) ?
C1'E C2'E C3'E C4'E . . 28.4(7) ?
C1'E O4'E C4'E C5'E . . 162.9(6) ?
C1'E O4'E C4'E C3'E . . 42.0(7) ?
O3'E C3'E C4'E O4'E . . -169.0(5) ?
C2'E C3'E C4'E O4'E . . -44.0(6) ?
O3'E C3'E C4'E C5'E . . 67.5(7) ?
C2'E C3'E C4'E C5'E . . -167.5(6) ?
P1E O5'E C5'E C4'E . . 55.4(7) yes
Na5 O5'E C5'E C4'E . . -140.6(5) ?
P1E O5'E C5'E Na5 . . -164.0(4) ?
O4'E C4'E C5'E O5'E . . -175.8(5) yes
C3'E C4'E C5'E O5'E . . -60.8(8) yes
O4'E C4'E C5'E Na5 . . 119.7(7) ?
C3'E C4'E C5'E Na5 . . -125.4(6) ?
C4E N3E C2E O2E . . -177.3(7) ?
C4E N3E C2E N1E . . 2.3(10) ?
C6E N1E C2E O2E . . -176.1(6) ?
C1'E N1E C2E O2E . . 1.2(9) ?
C6E N1E C2E N3E . . 4.2(9) ?
C1'E N1E C2E N3E . . -178.5(5) ?
Na80 O4E C4E N3E 4_546 . -124.3(8) ?
Na80 O4E C4E C5E 4_546 . 57.0(12) ?
C2E N3E C4E O4E . . 174.2(7) ?
C2E N3E C4E C5E . . -6.9(10) ?
O4E C4E C5E C6E . . -176.2(8) ?
N3E C4E C5E C6E . . 5.0(10) ?
O4E C4E C5E C7E . . 2.7(12) ?
N3E C4E C5E C7E . . -176.1(6) ?
C4E C5E C6E N1E . . 1.0(10) ?
C7E C5E C6E N1E . . -177.9(6) ?
C2E N1E C6E C5E . . -6.0(10) ?
C1'E N1E C6E C5E . . 176.8(6) ?
O5F P1F O3F Na9 . 2_657 7.6(4) ?
O5'F P1F O3F Na9 . 2_657 131.2(3) ?
O3'F P1F O3F Na9 . 2_657 -114.7(3) ?
O3F P1F O5F Na91 . 2_657 -23.0(5) ?
O5'F P1F O5F Na91 . 2_657 -148.3(4) ?
O3'F P1F O5F Na91 . 2_657 101.4(4) ?
Na9 P1F O5F Na91 2_657 2_657 -17.4(4) ?
O3F P1F O5F Na90 . 2_657 -7.1(6) ?
O5'F P1F O5F Na90 . 2_657 -132.3(5) ?
O3'F P1F O5F Na90 . 2_657 117.4(5) ?
Na9 P1F O5F Na90 2_657 2_657 -1.5(5) ?
O3F P1F O3'F C3'F . . -69.6(5) yes
O5F P1F O3'F C3'F . . 160.7(4) yes
O5'F P1F O3'F C3'F . . 48.4(5) yes
Na9 P1F O3'F C3'F 2_657 . -118.7(4) ?
O3F P1F O3'F Na8 . . 81.5(4) ?
O5F P1F O3'F Na8 . . -48.2(4) ?
O5'F P1F O3'F Na8 . . -160.5(3) ?
Na9 P1F O3'F Na8 2_657 . 32.3(4) ?
O3F P1F O5'F C5'F . . 71.2(4) yes
O5F P1F O5'F C5'F . . -158.4(4) yes
O3'F P1F O5'F C5'F . . -46.8(5) yes
Na9 P1F O5'F C5'F 2_657 . 118.1(4) ?
C4'F O4'F C1'F N1F . . -150.9(5) ?
C4'F O4'F C1'F C2'F . . -24.9(6) ?
C2F N1F C1'F O4'F . . -86.7(6) yes
C6F N1F C1'F O4'F . . 81.1(7) ?
C2F N1F C1'F C2'F . . 153.3(5) ?
C6F N1F C1'F C2'F . . -39.0(8) ?
O4'F C1'F C2'F C3'F . . -3.8(7) ?
N1F C1'F C2'F C3'F . . 115.6(6) ?
P1F O3'F C3'F C4'F . . -61.3(5) yes
Na8 O3'F C3'F C4'F . . 151.4(4) ?
P1F O3'F C3'F C2'F . . -175.5(5) yes
Na8 O3'F C3'F C2'F . . 37.2(8) ?
C1'F C2'F C3'F O3'F . . 147.2(5) ?
C1'F C2'F C3'F C4'F . . 29.0(6) ?
C1'F O4'F C4'F C5'F . . 164.1(5) ?
C1'F O4'F C4'F C3'F . . 43.8(6) ?
O3'F C3'F C4'F O4'F . . -169.0(4) ?
C2'F C3'F C4'F O4'F . . -45.7(6) ?
O3'F C3'F C4'F C5'F . . 68.4(6) ?
C2'F C3'F C4'F C5'F . . -168.3(5) ?
P1F O5'F C5'F C4'F . . 54.6(6) yes
O4'F C4'F C5'F O5'F . . -177.0(5) yes
C3'F C4'F C5'F O5'F . . -61.6(6) yes
C4F N3F C2F O2F . . 175.5(6) ?
C4F N3F C2F N1F . . -3.4(9) ?
C6F N1F C2F O2F . . -174.6(6) ?
C1'F N1F C2F O2F . . -6.7(9) ?
C6F N1F C2F N3F . . 4.2(8) ?
C1'F N1F C2F N3F . . 172.2(5) ?
C2F N3F C4F O4F . . -175.3(6) ?
C2F N3F C4F C5F . . 1.5(9) ?
O4F C4F C5F C6F . . 176.1(6) ?
N3F C4F C5F C6F . . -0.4(8) ?
O4F C4F C5F C7F . . -5.1(10) ?
N3F C4F C5F C7F . . 178.4(5) ?
C4F C5F C6F N1F . . 1.6(9) ?
C7F C5F C6F N1F . . -177.1(5) ?
C2F N1F C6F C5F . . -3.7(9) ?
C1'F N1F C6F C5F . . -171.0(6) ?
O5G P1G O3'G C3'G . . 164.2(4) yes
O3G P1G O3'G C3'G . . -65.4(4) yes
O5'G P1G O3'G C3'G . . 51.9(4) yes
O5G P1G O5'G C5'G . . -166.0(4) yes
O3G P1G O5'G C5'G . . 64.8(5) yes
O3'G P1G O5'G C5'G . . -52.6(5) yes
C4'G O4'G C1'G N1G . . -139.8(5) ?
C4'G O4'G C1'G C2'G . . -16.1(6) ?
C6G N1G C1'G O4'G . . 48.4(7) ?
C2G N1G C1'G O4'G . . -131.5(6) yes
C6G N1G C1'G C2'G . . -70.9(8) ?
C2G N1G C1'G C2'G . . 109.2(7) ?
O4'G C1'G C2'G C3'G . . -11.8(6) ?
N1G C1'G C2'G C3'G . . 107.1(6) ?
P1G O3'G C3'G C4'G . . -62.8(6) yes
P1G O3'G C3'G C2'G . . -177.5(4) yes
C1'G C2'G C3'G O3'G . . 153.5(5) ?
C1'G C2'G C3'G C4'G . . 34.0(6) ?
C1'G O4'G C4'G C3'G . . 38.3(6) ?
C1'G O4'G C4'G C5'G . . 159.7(5) ?
O3'G C3'G C4'G O4'G . . -167.9(5) ?
C2'G C3'G C4'G O4'G . . -45.2(6) ?
O3'G C3'G C4'G C5'G . . 67.9(7) ?
C2'G C3'G C4'G C5'G . . -169.4(5) ?
P1G O5'G C5'G C4'G . . 56.9(6) yes
O4'G C4'G C5'G O5'G . . -177.4(5) yes
C3'G C4'G C5'G O5'G . . -60.7(7) yes
Na81 O2G C2G N3G . . -141.9(12) ?
Na9 O2G C2G N3G . . 0.8(11) ?
Na80 O2G C2G N3G . . -105.0(9) ?
Na81 O2G C2G N1G . . 39.9(18) ?
Na9 O2G C2G N1G . . -177.4(5) ?
Na80 O2G C2G N1G . . 76.8(10) ?
C4G N3G C2G O2G . . -177.6(6) ?
C4G N3G C2G N1G . . 0.6(10) ?
C6G N1G C2G O2G . . 177.4(6) ?
C1'G N1G C2G O2G . . -2.6(10) ?
C6G N1G C2G N3G . . -0.8(9) ?
C1'G N1G C2G N3G . . 179.1(5) ?
C2G N3G C4G O4G . . -179.4(6) ?
C2G N3G C4G C5G . . 0.4(9) ?
O4G C4G C5G C6G . . 178.7(6) ?
N3G C4G C5G C6G . . -1.1(9) ?
O4G C4G C5G C7G . . -1.6(10) ?
N3G C4G C5G C7G . . 178.7(5) ?
C4G C5G C6G N1G . . 0.9(9) ?
C7G C5G C6G N1G . . -178.8(6) ?
C2G N1G C6G C5G . . 0.1(9) ?
C1'G N1G C6G C5G . . -179.8(6) ?
O5H P1H O3'H C3'H . . 159.5(4) yes
O3H P1H O3'H C3'H . . -70.0(4) yes
O5'H P1H O3'H C3'H . . 46.9(4) yes
O5H P1H O5'H C5'H . . -161.9(5) yes
O3H P1H O5'H C5'H . . 69.1(5) yes
O3'H P1H O5'H C5'H . . -48.1(5) yes
C4'H O4'H C1'H N1H . . -156.4(4) ?
C4'H O4'H C1'H C2'H . . -31.4(6) ?
C2H N1H C1'H O4'H . . -126.3(7) yes
C6H N1H C1'H O4'H . . 50.4(8) ?
C2H N1H C1'H C2'H . . 115.1(8) ?
C6H N1H C1'H C2'H . . -68.2(8) ?
O4'H C1'H C2'H C3'H . . 4.8(6) ?
N1H C1'H C2'H C3'H . . 122.7(5) ?
P1H O3'H C3'H C4'H . . -60.1(5) yes
P1H O3'H C3'H C2'H . . -177.0(4) yes
C1'H C2'H C3'H O3'H . . 142.9(5) ?
C1'H C2'H C3'H C4'H . . 22.0(6) ?
C1'H O4'H C4'H C5'H . . 166.4(5) ?
C1'H O4'H C4'H C3'H . . 45.6(6) ?
O3'H C3'H C4'H O4'H . . -167.1(5) ?
C2'H C3'H C4'H O4'H . . -42.1(6) ?
O3'H C3'H C4'H C5'H . . 68.8(6) ?
C2'H C3'H C4'H C5'H . . -166.1(5) ?
P1H O5'H C5'H C4'H . . 56.4(6) yes
O4'H C4'H C5'H O5'H . . -178.5(5) yes
C3'H C4'H C5'H O5'H . . -62.3(6) yes
C6H N1H C2H O2H . . -179.4(13) ?
C1'H N1H C2H O2H . . -2.8(16) ?
C6H N1H C2H N3H . . 0.7(14) ?
C1'H N1H C2H N3H . . 177.3(10) ?
C4H N3H C2H O2H . . -176.8(16) ?
C4H N3H C2H N1H . . 3(2) ?
C2H N3H C4H O4H . . 177.9(14) ?
C2H N3H C4H C5H . . -3(2) ?
O4H C4H C5H C6H . . 177.9(12) ?
N3H C4H C5H C6H . . -1.5(16) ?
O4H C4H C5H C7H . . 4.0(17) ?
N3H C4H C5H C7H . . -175.4(13) ?
C4H C5H C6H N1H . . 5.2(16) ?
C7H C5H C6H N1H . . 178.8(10) ?
C2H N1H C6H C5H . . -4.9(14) ?
C1'H N1H C6H C5H . . 178.6(9) ?
O5I P1I O3'I C3'I . . 161.1(7) ?
O3I P1I O3'I C3'I . . -68.7(8) ?
O5'I P1I O3'I C3'I . . 48.0(7) ?
O5I P1I O5'I C5'I . . -161.6(9) ?
O3I P1I O5'I C5'I . . 68.9(9) ?
O3'I P1I O5'I C5'I . . -47.9(9) ?
C4'I O4'I C1'I N1I . . -150.5(8) ?
C4'I O4'I C1'I C2'I . . -25.7(10) ?
C2I N1I C1'I O4'I . . -128.6(19) ?
C6I N1I C1'I O4'I . . 36.4(18) ?
C2I N1I C1'I C2'I . . 112.4(19) ?
C6I N1I C1'I C2'I . . -82.6(18) ?
O4'I C1'I C2'I C3'I . . -1.6(10) ?
N1I C1'I C2'I C3'I . . 116.5(9) ?
P1I O3'I C3'I C4'I . . -61.4(8) ?
P1I O3'I C3'I C2'I . . -177.9(8) ?
C1'I C2'I C3'I O3'I . . 147.0(8) ?
C1'I C2'I C3'I C4'I . . 26.5(9) ?
C1'I O4'I C4'I C5'I . . 162.9(8) ?
C1'I O4'I C4'I C3'I . . 42.7(8) ?
O3'I C3'I C4'I O4'I . . -167.9(7) ?
C2'I C3'I C4'I O4'I . . -43.1(8) ?
O3'I C3'I C4'I C5'I . . 69.0(8) ?
C2'I C3'I C4'I C5'I . . -166.2(7) ?
P1I O5'I C5'I C4'I . . 55.3(10) ?
O4'I C4'I C5'I O5'I . . -176.8(8) ?
C3'I C4'I C5'I O5'I . . -61.3(8) ?
C6I N1I C2I O2I . . 175(5) ?
C1'I N1I C2I O2I . . -20(5) ?
C6I N1I C2I N3I . . -9(4) ?
C1'I N1I C2I N3I . . 156(3) ?
C4I N3I C2I O2I . . 174(6) ?
C4I N3I C2I N1I . . -2(7) ?
C2I N3I C4I O4I . . -179(5) ?
C2I N3I C4I C5I . . 7(7) ?
O4I C4I C5I C6I . . -174(4) ?
N3I C4I C5I C6I . . 0(5) ?
O4I C4I C5I C7I . . -5(5) ?
N3I C4I C5I C7I . . 169(5) ?
C4I C5I C6I N1I . . -11(4) ?
C7I C5I C6I N1I . . -180(4) ?
C2I N1I C6I C5I . . 16(3) ?
C1'I N1I C6I C5I . . -149(3) ?
O21X Na70 O16X O23X . . -133.8(11) ?
O20X Na70 O16X O23X . . 106.3(11) ?
Na80 Na70 O16X O23X . . 167.3(9) ?
O19X Na70 O16X O23X . . -51.2(9) ?
O22X Na70 O16X O23X . . -7(3) ?
Na60 Na70 O16X O23X . . -30.8(8) ?
O21X Na70 O16X Na60 . . -103.0(7) ?
O20X Na70 O16X Na60 . . 137.1(7) ?
O23X Na70 O16X Na60 . . 30.8(8) ?
Na80 Na70 O16X Na60 . . -162.0(4) ?
O19X Na70 O16X Na60 . . -20.4(5) ?
O22X Na70 O16X Na60 . . 24(3) ?
O16X Na70 O21X Na80 . . -105.7(6) ?
O20X Na70 O21X Na80 . . -18.3(10) ?
O23X Na70 O21X Na80 . . -132.7(7) ?
O19X Na70 O21X Na80 . . 175.2(6) ?
O22X Na70 O21X Na80 . . 90.9(9) ?
Na60 Na70 O21X Na80 . . -145.1(5) ?
O5C Na60 O23X O16X . . 7.2(16) ?
O19X Na60 O23X O16X . . -78.9(12) ?
O2B Na60 O23X O16X 2_656 . 112.1(11) ?
P1C Na60 O23X O16X . . 4.6(14) ?
Na70 Na60 O23X O16X . . -50.9(11) ?
Na60 Na60 O23X O16X 2_656 . -174.4(7) ?
O5C Na60 O23X Na70 . . 58.2(15) ?
O19X Na60 O23X Na70 . . -28.0(12) ?
O16X Na60 O23X Na70 . . 50.9(11) ?
O2B Na60 O23X Na70 2_656 . 163.1(10) ?
P1C Na60 O23X Na70 . . 55.5(14) ?
Na60 Na60 O23X Na70 2_656 . -123.5(11) ?
Na70 O16X O23X Na60 . . 117.6(12) ?
Na60 O16X O23X Na70 . . -117.6(12) ?
